data_4034312
loop_
_publ_author_name
'Mi, Xia'
'Feng, Weisheng'
'Pi, Chao'
'Cui, Xiuling'

_publ_section_title
;
 Iridium(III)-Catalyzed C-H Amidation of Nitrones with Dioxazolones.
;
_journal_issue 9
_journal_name_full 'The Journal of organic chemistry'
_journal_page_first 5305
_journal_page_last 5312
_journal_paper_doi 10.1021/acs.joc.9b00300
_journal_volume 84
_journal_year 2019
_chemical_absolute_configuration unk
_chemical_formula_moiety 'C18 H20 N2 O2'
_chemical_formula_sum 'C18 H20 N2 O2'
_chemical_formula_weight 296.36
_space_group_crystal_system monoclinic
_space_group_IT_number 9
_space_group_name_Hall 'C -2yc'
_space_group_name_H-M_alt 'C 1 c 1'
_atom_sites_solution_hydrogens geom
_atom_sites_solution_primary dual
_atom_sites_solution_secondary difmap
_audit_creation_date 2018-09-27
_audit_creation_method
;
Olex2 1.2
(compiled 2018.05.29 svn.r3508 for OlexSys, GUI svn.r5506)
;
_cell_angle_alpha 90.00
_cell_angle_beta 109.922(2)
_cell_angle_gamma 90.00
_cell_formula_units_Z 32
_cell_length_a 23.6610(5)
_cell_length_b 23.7462(5)
_cell_length_c 25.8874(6)
_cell_measurement_reflns_used 5515
_cell_measurement_temperature 293(2)
_cell_measurement_theta_max 70.5390
_cell_measurement_theta_min 3.6130
_cell_volume 13674.6(5)
_computing_cell_refinement
;
CrysAlisPro, Agilent Technologies,
Version 1.171.37.35 (release 13-08-2014 CrysAlis171 .NET)
(compiled Aug 13 2014,18:06:01)
;
_computing_data_collection
;
CrysAlisPro, Agilent Technologies,
Version 1.171.37.35 (release 13-08-2014 CrysAlis171 .NET)
(compiled Aug 13 2014,18:06:01)
;
_computing_data_reduction
;
CrysAlisPro, Agilent Technologies,
Version 1.171.37.35 (release 13-08-2014 CrysAlis171 .NET)
(compiled Aug 13 2014,18:06:01)
;
_computing_molecular_graphics 'Olex2 (Dolomanov et al., 2009)'
_computing_publication_material 'Olex2 (Dolomanov et al., 2009)'
_computing_structure_refinement 'XH (Sheldrick, 2008)'
_computing_structure_solution 'ShelXT (Sheldrick, 2015)'
_diffrn_ambient_temperature 293(2)
_diffrn_detector 'CCD plate'
_diffrn_detector_area_resol_mean 16.2312
_diffrn_detector_type Eos
_diffrn_measured_fraction_theta_full 0.996
_diffrn_measured_fraction_theta_max 0.996
_diffrn_measurement_details
;
#__ type_ start__ end____ width___ exp.time_
  1 omega  -42.00    6.00   1.0000    2.2500
omega____ theta____ kappa____ phi______ frames
    -      -33.5000   77.0000  -30.0000 48

#__ type_ start__ end____ width___ exp.time_
  2 omega    8.00   38.00   1.0000    2.2500
omega____ theta____ kappa____ phi______ frames
    -      -33.5000   19.0000  120.0000 30

#__ type_ start__ end____ width___ exp.time_
  3 omega  -70.00  -28.00   1.0000    2.2500
omega____ theta____ kappa____ phi______ frames
    -      -33.5000   19.0000  120.0000 42

#__ type_ start__ end____ width___ exp.time_
  4 omega   57.00  104.00   1.0000    2.2500
omega____ theta____ kappa____ phi______ frames
    -       36.4734  178.0000  -30.0000 47

#__ type_ start__ end____ width___ exp.time_
  5 omega   67.00  104.00   1.0000    2.2500
omega____ theta____ kappa____ phi______ frames
    -       36.4734   77.0000  150.0000 37

#__ type_ start__ end____ width___ exp.time_
  6 omega   58.00  109.00   1.0000    2.2500
omega____ theta____ kappa____ phi______ frames
    -       36.4734  178.0000   90.0000 51

#__ type_ start__ end____ width___ exp.time_
  7 omega   14.00   52.00   1.0000    2.2500
omega____ theta____ kappa____ phi______ frames
    -       36.4734   37.0000   90.0000 38

#__ type_ start__ end____ width___ exp.time_
  8 omega   65.00  100.00   1.0000    2.2500
omega____ theta____ kappa____ phi______ frames
    -       36.4734   37.0000   90.0000 35

#__ type_ start__ end____ width___ exp.time_
  9 omega   58.00  110.00   1.0000    2.2500
omega____ theta____ kappa____ phi______ frames
    -       36.4734  178.0000 -180.0000 52

#__ type_ start__ end____ width___ exp.time_
 10 omega   59.00  102.00   1.0000    2.2500
omega____ theta____ kappa____ phi______ frames
    -       36.4734  178.0000    0.0000 43

#__ type_ start__ end____ width___ exp.time_
 11 omega   43.00  135.00   1.0000    9.0000
omega____ theta____ kappa____ phi______ frames
    -      108.0000  -77.0000  -90.0000 92

#__ type_ start__ end____ width___ exp.time_
 12 omega   42.00   95.00   1.0000    9.0000
omega____ theta____ kappa____ phi______ frames
    -      108.0000  -45.0000 -180.0000 53

#__ type_ start__ end____ width___ exp.time_
 13 omega   38.00  105.00   1.0000    9.0000
omega____ theta____ kappa____ phi______ frames
    -      108.0000  -94.0000 -150.0000 67

#__ type_ start__ end____ width___ exp.time_
 14 omega   43.00   96.00   1.0000    9.0000
omega____ theta____ kappa____ phi______ frames
    -      108.0000  -45.0000    0.0000 53

#__ type_ start__ end____ width___ exp.time_
 15 omega   92.00  120.00   1.0000    9.0000
omega____ theta____ kappa____ phi______ frames
    -      108.0000   30.0000 -120.0000 28

#__ type_ start__ end____ width___ exp.time_
 16 omega  117.00  173.00   1.0000    9.0000
omega____ theta____ kappa____ phi______ frames
    -      108.0000  111.0000 -120.0000 56

#__ type_ start__ end____ width___ exp.time_
 17 omega   38.00   75.00   1.0000    9.0000
omega____ theta____ kappa____ phi______ frames
    -      108.0000  -30.0000  120.0000 37

#__ type_ start__ end____ width___ exp.time_
 18 omega   83.00  175.00   1.0000    9.0000
omega____ theta____ kappa____ phi______ frames
    -      108.0000   30.0000  -30.0000 92
;
_diffrn_measurement_device 'four-circle diffractometer'
_diffrn_measurement_device_type 'Xcalibur, Eos, Gemini'
_diffrn_measurement_method '\w scans'
_diffrn_orient_matrix_UB_11 0.0218657000
_diffrn_orient_matrix_UB_12 -0.0035338000
_diffrn_orient_matrix_UB_13 0.0631790000
_diffrn_orient_matrix_UB_21 0.0557498000
_diffrn_orient_matrix_UB_22 0.0352840000
_diffrn_orient_matrix_UB_23 0.0032487000
_diffrn_orient_matrix_UB_31 -0.0347847000
_diffrn_orient_matrix_UB_32 0.0543202000
_diffrn_orient_matrix_UB_33 0.0020276000
_diffrn_radiation_monochromator graphite
_diffrn_radiation_probe x-ray
_diffrn_radiation_type CuK\a
_diffrn_radiation_wavelength 1.54184
_diffrn_reflns_av_R_equivalents 0.0235
_diffrn_reflns_av_unetI/netI 0.0375
_diffrn_reflns_limit_h_max 28
_diffrn_reflns_limit_h_min -28
_diffrn_reflns_limit_k_max 28
_diffrn_reflns_limit_k_min -16
_diffrn_reflns_limit_l_max 27
_diffrn_reflns_limit_l_min -30
_diffrn_reflns_number 25203
_diffrn_reflns_theta_full 67.08
_diffrn_reflns_theta_max 67.08
_diffrn_reflns_theta_min 3.63
_diffrn_source 'Enhance (Cu) X-ray Source'
_exptl_absorpt_coefficient_mu 0.605
_exptl_absorpt_correction_T_max 1.00000
_exptl_absorpt_correction_T_min 0.94191
_exptl_absorpt_correction_type multi-scan
_exptl_absorpt_process_details
;
CrysAlisPro, Agilent Technologies,
Version 1.171.37.35 (release 13-08-2014 CrysAlis171 .NET)
(compiled Aug 13 2014,18:06:01)
Empirical absorption correction using spherical harmonics,
 implemented in SCALE3 ABSPACK scaling algorithm.
;
_exptl_crystal_colour colourless
_exptl_crystal_colour_primary colourless
_exptl_crystal_density_diffrn 1.152
_exptl_crystal_density_method 'not measured'
_exptl_crystal_description block
_exptl_crystal_F_000 5056
_exptl_crystal_size_max 0.25
_exptl_crystal_size_mid 0.15
_exptl_crystal_size_min 0.1
_refine_diff_density_max 0.241
_refine_diff_density_min -0.269
_refine_diff_density_rms 0.042
_refine_ls_abs_structure_details 'Flack H D (1983), Acta Cryst. A39, 876-881'
_refine_ls_abs_structure_Flack 0.0(2)
_refine_ls_extinction_method none
_refine_ls_goodness_of_fit_ref 1.026
_refine_ls_hydrogen_treatment constr
_refine_ls_matrix_type full
_refine_ls_number_parameters 1609
_refine_ls_number_reflns 17297
_refine_ls_number_restraints 2
_refine_ls_restrained_S_all 1.026
_refine_ls_R_factor_all 0.0844
_refine_ls_R_factor_gt 0.0533
_refine_ls_shift/su_max 0.001
_refine_ls_shift/su_mean 0.000
_refine_ls_structure_factor_coef Fsqd
_refine_ls_weighting_details 'calc w=1/[\s^2^(Fo^2^)+(0.0804P)^2^+1.3271P] where P=(Fo^2^+2Fc^2^)/3'
_refine_ls_weighting_scheme calc
_refine_ls_wR_factor_gt 0.1411
_refine_ls_wR_factor_ref 0.1719
_reflns_number_gt 11063
_reflns_number_total 17297
_reflns_threshold_expression >2sigma(I)
_cod_data_source_file jo9b00300_si_002.cif
_cod_data_source_block 201809383
_cod_database_code 4034312
_chemical_oxdiff_formula C15H15O3N2
_reflns_odcompleteness_completeness 99.48
_reflns_odcompleteness_iscentric 1
_reflns_odcompleteness_theta 66.97
_olex2_refinement_description
;
1. Fixed Uiso
 At 1.2 times of:
  All C(H) groups, All N(H) groups
 At 1.5 times of:
  All C(H,H,H) groups
2.a Aromatic/amide H refined with riding coordinates:
 C3(H3), C4(H4), C5(H5), C6(H6), C7(H7), C9(H9), C10(H10), C11(H11), C12(H12),
 C14(H14), N1(H1), C3A(H3A), C4A(H4A), C5A(H5A), C6A(H6A), C7A(H7A), C9A(H9A),
 C10A(H10A), C11A(H11A), C12A(H12A), C14A(H14A), N1A(H1A), C3B(H3B), C4B(H4B),
 C5B(H5B), C6B(H6B), C7B(H7B), C9B(H9B), C10B(H10B), C11B(H11B), C12B(H12B),
 C14B(H14B), N1B(H1B), C3C(H3C), C4C(H4C), C5C(H5C), C6C(H6C), C7C(H7C),
 C9C(H9C), C10C(H10C), C11C(H11C), C12C(H12C), C14C(H14C), N1C(H1C), C3D(H3D),
 C4D(H4D), C5D(H5D), C6D(H6D), C7D(H7D), C9D(H9D), C10D(H10D), C11D(H11D),
 C12D(H12D), C14D(H14D), N1D(H1D), C3E(H3E), C4E(H4E), C5E(H5E), C6E(H6E),
 C7E(H7E), C9E(H9E), C10E(H10E), C11E(H11E), C12E(H12E), C14E(H14E), N1E(H1E),
 C3F(H3F), C4F(H4F), C5F(H5F), C6F(H6F), C7F(H7F), C9F(H9F), C10F(H10F),
 C11F(H11F), C12F(H12F), C14F(H14F), N1F(H1F), C3G(H3G), C4G(H4G), C5G(H5G),
 C6G(H6G), C7G(H7G), C9G(H9G), C10G(H10G), C11G(H11G), C12G(H12G), C14G(H14G),
 N1G(H1G)
2.b Idealised Me refined as rotating group:
 C16(H16A,H16B,H16C), C17(H17A,H17B,H17C), C18(H18A,H18B,H18C), C16A(H16D,H16E,
 H16F), C17A(H17D,H17E,H17F), C18A(H18D,H18E,H18F), C16B(H16G,H16H,H16I),
 C17B(H17G,H17H,H17I), C18B(H18G,H18H,H18I), C16C(H16J,H16K,H16L), C17C(H17J,
 H17K,H17L), C18C(H18J,H18K,H18L), C16D(H16M,H16N,H16O), C17D(H17M,H17N,H17O),
 C18D(H18M,H18N,H18O), C16E(H16P,H16Q,H16R), C17E(H17P,H17Q,H17R), C18E(H18P,
 H18Q,H18R), C16F(H16S,H16T,H16U), C17F(H17S,H17T,H17U), C18F(H18S,H18T,H18U),
 C16G(H16V,H16W,H16X), C17G(H17V,H17W,H17X), C18G(H18V,H18W,H18X)
;
_olex2_submission_special_instructions 'No special instructions were received'

loop_
_space_group_symop_id
_space_group_symop_operation_xyz
1 'x, y, z'
2 'x, -y, z+1/2'
3 'x+1/2, y+1/2, z'
4 'x+1/2, -y+1/2, z+1/2'

loop_
_atom_site_label
_atom_site_type_symbol
_atom_site_fract_x
_atom_site_fract_y
_atom_site_fract_z
_atom_site_U_iso_or_equiv
_atom_site_adp_type
_atom_site_occupancy
_atom_site_calc_flag
_atom_site_refinement_flags_posn
C1 C 0.57252(19) 0.22252(18) 0.57451(17) 0.0515(9) Uani 1 d .
C2 C 0.5639(2) 0.1964(2) 0.62388(18) 0.0579(11) Uani 1 d .
C3 C 0.5122(2) 0.1668(3) 0.6167(2) 0.0812(16) Uani 1 d .
H3 H 0.4836 0.1636 0.5818 0.097 Uiso 1 calc R
C4 C 0.5020(3) 0.1417(3) 0.6610(3) 0.105(2) Uani 1 d .
H4 H 0.4672 0.1208 0.6555 0.126 Uiso 1 calc R
C5 C 0.5437(3) 0.1476(3) 0.7136(3) 0.099(2) Uani 1 d .
H5 H 0.5373 0.1306 0.7435 0.118 Uiso 1 calc R
C6 C 0.5934(3) 0.1784(3) 0.7205(2) 0.0849(17) Uani 1 d .
H6 H 0.6209 0.1837 0.7558 0.102 Uiso 1 calc R
C7 C 0.6047(2) 0.2027(2) 0.6761(2) 0.0704(13) Uani 1 d .
H7 H 0.6399 0.2231 0.6816 0.084 Uiso 1 calc R
C8 C 0.65089(19) 0.26084(19) 0.54094(16) 0.0494(10) Uani 1 d .
C9 C 0.6167(2) 0.3017(2) 0.50494(19) 0.0610(11) Uani 1 d .
H9 H 0.5798 0.3127 0.5069 0.073 Uiso 1 calc R
C10 C 0.6379(3) 0.3259(2) 0.4663(2) 0.0709(14) Uani 1 d .
H10 H 0.6153 0.3534 0.4426 0.085 Uiso 1 calc R
C11 C 0.6919(3) 0.3094(2) 0.4627(2) 0.0738(14) Uani 1 d .
H11 H 0.7055 0.3253 0.4364 0.089 Uiso 1 calc R
C12 C 0.7259(2) 0.26934(19) 0.49791(18) 0.0592(10) Uani 1 d .
H12 H 0.7622 0.2581 0.4947 0.071 Uiso 1 calc R
C13 C 0.70728(18) 0.24510(17) 0.53838(16) 0.0489(9) Uani 1 d .
C14 C 0.74681(18) 0.20212(18) 0.57191(16) 0.0530(9) Uani 1 d .
H14 H 0.7646 0.1780 0.5537 0.064 Uiso 1 calc R
C15 C 0.8040(2) 0.1489(2) 0.65550(18) 0.0620(11) Uani 1 d .
C16 C 0.8283(3) 0.1151(2) 0.6181(2) 0.0827(16) Uani 1 d .
H16A H 0.8558 0.0871 0.6393 0.124 Uiso 1 calc GR
H16B H 0.8490 0.1397 0.6011 0.124 Uiso 1 calc GR
H16C H 0.7957 0.0970 0.5902 0.124 Uiso 1 calc GR
C17 C 0.7706(3) 0.1117(3) 0.6830(3) 0.100(2) Uani 1 d .
H17A H 0.7363 0.0953 0.6556 0.150 Uiso 1 calc GR
H17B H 0.7575 0.1339 0.7078 0.150 Uiso 1 calc GR
H17C H 0.7968 0.0823 0.7031 0.150 Uiso 1 calc GR
C18 C 0.8543(3) 0.1811(3) 0.6981(3) 0.101(2) Uani 1 d .
H18A H 0.8845 0.1550 0.7190 0.151 Uiso 1 calc GR
H18B H 0.8383 0.2010 0.7223 0.151 Uiso 1 calc GR
H18C H 0.8719 0.2074 0.6799 0.151 Uiso 1 calc GR
N1 N 0.63056(15) 0.23467(15) 0.57980(14) 0.0557(8) Uani 1 d .
H1 H 0.6576 0.2252 0.6103 0.067 Uiso 1 calc R
N2 N 0.76005(15) 0.19359(15) 0.62402(13) 0.0497(8) Uani 1 d .
O1 O 0.52942(14) 0.23186(15) 0.53238(13) 0.0664(8) Uani 1 d .
O2 O 0.73707(13) 0.22329(13) 0.65476(11) 0.0592(7) Uani 1 d .
C1A C 0.71531(18) 0.14884(17) 0.42681(15) 0.0475(9) Uani 1 d .
C2A C 0.72424(18) 0.17552(18) 0.37741(16) 0.0508(9) Uani 1 d .
C3A C 0.6840(2) 0.1694(2) 0.32401(18) 0.0638(12) Uani 1 d .
H3A H 0.6488 0.1490 0.3177 0.077 Uiso 1 calc R
C4A C 0.6960(3) 0.1933(3) 0.2807(2) 0.0814(17) Uani 1 d .
H4A H 0.6689 0.1885 0.2452 0.098 Uiso 1 calc R
C5A C 0.7471(3) 0.2240(3) 0.2890(2) 0.0928(19) Uani 1 d .
H5A H 0.7543 0.2409 0.2594 0.111 Uiso 1 calc R
C6A C 0.7882(3) 0.2299(3) 0.3415(3) 0.0877(17) Uani 1 d .
H6A H 0.8232 0.2505 0.3474 0.105 Uiso 1 calc R
C7A C 0.7769(2) 0.2053(2) 0.3847(2) 0.0683(13) Uani 1 d .
H7A H 0.8052 0.2085 0.4198 0.082 Uiso 1 calc R
C8A C 0.6369(2) 0.1110(2) 0.45952(17) 0.0525(10) Uani 1 d .
C9A C 0.6701(2) 0.0706(2) 0.49587(19) 0.0632(11) Uani 1 d .
H9A H 0.7073 0.0598 0.4943 0.076 Uiso 1 calc R
C10A C 0.6496(3) 0.0463(2) 0.5337(2) 0.0722(14) Uani 1 d .
H10A H 0.6724 0.0183 0.5567 0.087 Uiso 1 calc R
C11A C 0.5963(3) 0.0623(2) 0.5383(2) 0.0724(15) Uani 1 d .
H11A H 0.5832 0.0464 0.5651 0.087 Uiso 1 calc R
C12A C 0.5618(2) 0.1025(2) 0.5027(2) 0.0637(11) Uani 1 d .
H12A H 0.5253 0.1134 0.5056 0.076 Uiso 1 calc R
C13A C 0.58091(18) 0.12707(17) 0.46212(16) 0.0512(9) Uani 1 d .
C14A C 0.54027(19) 0.17044(18) 0.42790(17) 0.0548(10) Uani 1 d .
H14A H 0.5216 0.1944 0.4455 0.066 Uiso 1 calc R
C15A C 0.4841(2) 0.2228(2) 0.3444(2) 0.0699(13) Uani 1 d .
C16A C 0.4328(3) 0.1908(3) 0.3028(3) 0.106(2) Uani 1 d .
H16D H 0.4082 0.1736 0.3212 0.160 Uiso 1 calc GR
H16E H 0.4490 0.1623 0.2856 0.160 Uiso 1 calc GR
H16F H 0.4089 0.2165 0.2754 0.160 Uiso 1 calc GR
C17A C 0.4605(3) 0.2579(3) 0.3808(3) 0.0902(18) Uani 1 d .
H17D H 0.4323 0.2850 0.3589 0.135 Uiso 1 calc GR
H17E H 0.4933 0.2771 0.4074 0.135 Uiso 1 calc GR
H17F H 0.4407 0.2340 0.3993 0.135 Uiso 1 calc GR
C18A C 0.5173(4) 0.2592(3) 0.3172(3) 0.114(3) Uani 1 d .
H18D H 0.5313 0.2366 0.2933 0.171 Uiso 1 calc GR
H18E H 0.5511 0.2763 0.3447 0.171 Uiso 1 calc GR
H18F H 0.4910 0.2880 0.2962 0.171 Uiso 1 calc GR
N1A N 0.65750(14) 0.13712(15) 0.42079(13) 0.0532(8) Uani 1 d .
H1A H 0.6307 0.1466 0.3901 0.064 Uiso 1 calc R
N2A N 0.52842(16) 0.17800(15) 0.37587(14) 0.0537(8) Uani 1 d .
O1A O 0.75779(13) 0.14040(14) 0.46815(11) 0.0611(7) Uani 1 d .
O2A O 0.55056(13) 0.14813(14) 0.34580(12) 0.0633(8) Uani 1 d .
C1B C 0.46849(18) 0.40431(17) 0.42382(16) 0.0474(9) Uani 1 d .
C2B C 0.47715(18) 0.43194(17) 0.37526(17) 0.0504(9) Uani 1 d .
C3B C 0.4359(2) 0.4288(2) 0.32270(19) 0.0682(13) Uani 1 d .
H3B H 0.4002 0.4091 0.3161 0.082 Uiso 1 calc R
C4B C 0.4480(3) 0.4551(3) 0.2798(2) 0.0852(18) Uani 1 d .
H4B H 0.4198 0.4529 0.2446 0.102 Uiso 1 calc R
C5B C 0.4995(3) 0.4839(3) 0.2875(2) 0.0779(15) Uani 1 d .
H5B H 0.5065 0.5018 0.2583 0.094 Uiso 1 calc R
C6B C 0.5413(3) 0.4862(3) 0.3397(2) 0.0798(15) Uani 1 d .
H6B H 0.5772 0.5056 0.3458 0.096 Uiso 1 calc R
C7B C 0.5306(2) 0.4599(2) 0.3825(2) 0.0679(13) Uani 1 d .
H7B H 0.5598 0.4610 0.4172 0.081 Uiso 1 calc R
C8B C 0.3903(2) 0.36503(19) 0.45687(17) 0.0503(10) Uani 1 d .
C9B C 0.4247(2) 0.32471(19) 0.49325(19) 0.0602(11) Uani 1 d .
H9B H 0.4622 0.3147 0.4919 0.072 Uiso 1 calc R
C10B C 0.4039(2) 0.2996(2) 0.5310(2) 0.0660(12) Uani 1 d .
H10B H 0.4274 0.2726 0.5547 0.079 Uiso 1 calc R
C11B C 0.3496(3) 0.3136(2) 0.5342(2) 0.0706(14) Uani 1 d .
H11B H 0.3362 0.2966 0.5603 0.085 Uiso 1 calc R
C12B C 0.3143(2) 0.3530(2) 0.49880(18) 0.0618(11) Uani 1 d .
H12B H 0.2773 0.3628 0.5014 0.074 Uiso 1 calc R
C13B C 0.33337(19) 0.37855(16) 0.45897(16) 0.0499(9) Uani 1 d .
C14B C 0.29248(19) 0.42113(18) 0.42504(17) 0.0553(10) Uani 1 d .
H14B H 0.2732 0.4442 0.4429 0.066 Uiso 1 calc R
C15B C 0.2344(2) 0.4733(2) 0.3412(2) 0.0698(13) Uani 1 d .
C16B C 0.1847(3) 0.4407(3) 0.2990(3) 0.114(3) Uani 1 d .
H16G H 0.1544 0.4664 0.2777 0.171 Uiso 1 calc GR
H16H H 0.1673 0.4145 0.3175 0.171 Uiso 1 calc GR
H16I H 0.2011 0.4206 0.2752 0.171 Uiso 1 calc GR
C17B C 0.2669(4) 0.5127(3) 0.3158(3) 0.125(3) Uani 1 d .
H17G H 0.2794 0.4926 0.2893 0.187 Uiso 1 calc GR
H17H H 0.3015 0.5277 0.3438 0.187 Uiso 1 calc GR
H17I H 0.2406 0.5429 0.2978 0.187 Uiso 1 calc GR
C18B C 0.2081(3) 0.5055(3) 0.3783(2) 0.0912(18) Uani 1 d .
H18G H 0.1757 0.5289 0.3563 0.137 Uiso 1 calc GR
H18H H 0.2387 0.5286 0.4031 0.137 Uiso 1 calc GR
H18I H 0.1933 0.4793 0.3989 0.137 Uiso 1 calc GR
N1B N 0.41085(15) 0.39187(15) 0.41851(13) 0.0536(8) Uani 1 d .
H1B H 0.3838 0.4016 0.3881 0.064 Uiso 1 calc R
N2B N 0.28012(15) 0.43024(15) 0.37303(14) 0.0517(8) Uani 1 d .
O1B O 0.51120(13) 0.39467(14) 0.46551(12) 0.0613(7) Uani 1 d .
O2B O 0.30401(13) 0.40227(13) 0.34275(11) 0.0605(7) Uani 1 d .
C1C C 0.32188(19) 0.47036(18) 0.57075(17) 0.0533(10) Uani 1 d .
C2C C 0.3121(2) 0.4435(2) 0.61921(19) 0.0572(10) Uani 1 d .
C3C C 0.2586(2) 0.4154(3) 0.6105(2) 0.0805(16) Uani 1 d .
H3C H 0.2305 0.4133 0.5752 0.097 Uiso 1 calc R
C4C C 0.2464(3) 0.3906(3) 0.6537(3) 0.104(2) Uani 1 d .
H4C H 0.2106 0.3712 0.6477 0.124 Uiso 1 calc R
C5C C 0.2889(4) 0.3950(3) 0.7073(3) 0.100(2) Uani 1 d .
H5C H 0.2812 0.3784 0.7367 0.120 Uiso 1 calc R
C6C C 0.3397(3) 0.4228(3) 0.7155(3) 0.092(2) Uani 1 d .
H6C H 0.3670 0.4262 0.7510 0.110 Uiso 1 calc R
C7C C 0.3532(2) 0.4472(2) 0.6719(2) 0.0708(13) Uani 1 d .
H7C H 0.3895 0.4659 0.6783 0.085 Uiso 1 calc R
C8C C 0.4003(2) 0.51053(18) 0.53815(17) 0.0496(10) Uani 1 d .
C9C C 0.3664(2) 0.5510(2) 0.50238(19) 0.0615(11) Uani 1 d .
H9C H 0.3292 0.5613 0.5042 0.074 Uiso 1 calc R
C10C C 0.3867(2) 0.5763(2) 0.4642(2) 0.0691(13) Uani 1 d .
H10C H 0.3634 0.6034 0.4404 0.083 Uiso 1 calc R
C11C C 0.4417(3) 0.5614(2) 0.4615(2) 0.0730(14) Uani 1 d .
H11C H 0.4556 0.5782 0.4357 0.088 Uiso 1 calc R
C12C C 0.4762(2) 0.5217(2) 0.49686(18) 0.0617(11) Uani 1 d .
H12C H 0.5130 0.5114 0.4941 0.074 Uiso 1 calc R
C13C C 0.45752(18) 0.49659(17) 0.53666(16) 0.0489(9) Uani 1 d .
C14C C 0.49852(19) 0.45474(18) 0.57078(16) 0.0528(9) Uani 1 d .
H14C H 0.5179 0.4317 0.5530 0.063 Uiso 1 calc R
C15C C 0.5579(2) 0.4034(2) 0.65488(19) 0.0663(13) Uani 1 d .
C16C C 0.5829(3) 0.3696(3) 0.6180(2) 0.0867(18) Uani 1 d .
H16J H 0.6100 0.3415 0.6394 0.130 Uiso 1 calc GR
H16K H 0.6040 0.3942 0.6014 0.130 Uiso 1 calc GR
H16L H 0.5505 0.3516 0.5898 0.130 Uiso 1 calc GR
C17C C 0.5281(4) 0.3654(3) 0.6837(3) 0.122(3) Uani 1 d .
H17J H 0.4940 0.3476 0.6572 0.183 Uiso 1 calc GR
H17K H 0.5151 0.3869 0.7090 0.183 Uiso 1 calc GR
H17L H 0.5561 0.3370 0.7035 0.183 Uiso 1 calc GR
C18C C 0.6069(3) 0.4387(3) 0.6944(3) 0.115(3) Uani 1 d .
H18J H 0.6377 0.4144 0.7175 0.172 Uiso 1 calc GR
H18K H 0.5903 0.4608 0.7168 0.172 Uiso 1 calc GR
H18L H 0.6239 0.4632 0.6742 0.172 Uiso 1 calc GR
N1C N 0.37939(15) 0.48333(15) 0.57634(13) 0.0539(8) Uani 1 d .
H1C H 0.4063 0.4738 0.6069 0.065 Uiso 1 calc R
N2C N 0.51133(16) 0.44567(15) 0.62286(14) 0.0511(8) Uani 1 d .
O1C O 0.27903(14) 0.48026(14) 0.52833(13) 0.0672(8) Uani 1 d .
O2C O 0.48597(13) 0.47344(14) 0.65296(11) 0.0606(7) Uani 1 d .
C1D C 0.58150(19) 0.71099(17) 0.57170(17) 0.0517(9) Uani 1 d .
C2D C 0.5720(2) 0.68443(19) 0.62071(18) 0.0585(10) Uani 1 d .
C3D C 0.5400(3) 0.6348(2) 0.6126(2) 0.0808(15) Uani 1 d .
H3D H 0.5252 0.6188 0.5778 0.097 Uiso 1 calc R
C4D C 0.5298(4) 0.6086(3) 0.6568(3) 0.103(2) Uani 1 d .
H4D H 0.5074 0.5756 0.6512 0.123 Uiso 1 calc R
C5D C 0.5525(4) 0.6311(3) 0.7083(3) 0.108(2) Uani 1 d .
H5D H 0.5451 0.6137 0.7376 0.130 Uiso 1 calc R
C6D C 0.5859(4) 0.6789(3) 0.7165(3) 0.097(2) Uani 1 d .
H6D H 0.6016 0.6941 0.7516 0.116 Uiso 1 calc R
C7D C 0.5968(3) 0.7054(2) 0.6728(2) 0.0772(15) Uani 1 d .
H7D H 0.6209 0.7373 0.6790 0.093 Uiso 1 calc R
C8D C 0.6069(2) 0.8020(2) 0.53798(17) 0.0527(10) Uani 1 d .
C9D C 0.6350(2) 0.7817(2) 0.50301(19) 0.0621(11) Uani 1 d .
H9D H 0.6469 0.7442 0.5051 0.075 Uiso 1 calc R
C10D C 0.6454(2) 0.8172(2) 0.4648(2) 0.0703(14) Uani 1 d .
H10D H 0.6649 0.8036 0.4417 0.084 Uiso 1 calc R
C11D C 0.6275(3) 0.8717(3) 0.4609(2) 0.0731(15) Uani 1 d .
H11D H 0.6334 0.8948 0.4342 0.088 Uiso 1 calc R
C12D C 0.6007(2) 0.8929(2) 0.49618(18) 0.0608(11) Uani 1 d .
H12D H 0.5893 0.9306 0.4935 0.073 Uiso 1 calc R
C13D C 0.59030(18) 0.85872(18) 0.53617(16) 0.0503(9) Uani 1 d .
C14D C 0.55955(19) 0.88581(18) 0.56935(16) 0.0536(9) Uani 1 d .
H14D H 0.5288 0.9106 0.5511 0.064 Uiso 1 calc R
C15D C 0.5375(2) 0.9120(2) 0.6531(2) 0.0665(13) Uani 1 d .
C16D C 0.4905(3) 0.9507(3) 0.6162(2) 0.0922(19) Uani 1 d .
H16M H 0.4616 0.9289 0.5882 0.138 Uiso 1 calc GR
H16N H 0.5093 0.9774 0.5994 0.138 Uiso 1 calc GR
H16O H 0.4706 0.9703 0.6375 0.138 Uiso 1 calc GR
C17D C 0.5091(4) 0.8690(3) 0.6798(3) 0.109(2) Uani 1 d .
H17M H 0.4858 0.8880 0.6984 0.164 Uiso 1 calc GR
H17N H 0.5401 0.8472 0.7058 0.164 Uiso 1 calc GR
H17O H 0.4835 0.8446 0.6521 0.164 Uiso 1 calc GR
C18D C 0.5864(3) 0.9459(3) 0.6957(3) 0.103(3) Uani 1 d .
H18M H 0.6032 0.9729 0.6773 0.154 Uiso 1 calc GR
H18N H 0.6175 0.9210 0.7171 0.154 Uiso 1 calc GR
H18O H 0.5693 0.9653 0.7194 0.154 Uiso 1 calc GR
N1D N 0.59481(17) 0.76656(15) 0.57674(14) 0.0572(9) Uani 1 d .
H1D H 0.5960 0.7821 0.6071 0.069 Uiso 1 calc R
N2D N 0.57023(16) 0.87931(16) 0.62138(14) 0.0523(8) Uani 1 d .
O1D O 0.57591(16) 0.68382(13) 0.52997(12) 0.0661(8) Uani 1 d .
O2D O 0.61070(14) 0.84497(13) 0.65178(11) 0.0609(7) Uani 1 d .
C1E C 0.45453(19) 0.90922(18) 0.42436(16) 0.0506(9) Uani 1 d .
C2E C 0.46317(19) 0.93657(18) 0.37564(17) 0.0517(10) Uani 1 d .
C3E C 0.4944(3) 0.9870(2) 0.3830(2) 0.0691(13) Uani 1 d .
H3E H 0.5091 1.0028 0.4179 0.083 Uiso 1 calc R
C4E C 0.5039(3) 1.0138(3) 0.3402(2) 0.0874(17) Uani 1 d .
H4E H 0.5259 1.0471 0.3462 0.105 Uiso 1 calc R
C5E C 0.4807(3) 0.9912(3) 0.2877(2) 0.0906(19) Uani 1 d .
H5E H 0.4870 1.0095 0.2583 0.109 Uiso 1 calc R
C6E C 0.4491(3) 0.9426(2) 0.2793(2) 0.0744(15) Uani 1 d .
H6E H 0.4331 0.9280 0.2440 0.089 Uiso 1 calc R
C7E C 0.4402(2) 0.9146(2) 0.32244(18) 0.0621(12) Uani 1 d .
H7E H 0.4189 0.8809 0.3162 0.075 Uiso 1 calc R
C8E C 0.42855(19) 0.81917(19) 0.45708(17) 0.0501(10) Uani 1 d .
C9E C 0.4005(2) 0.8394(2) 0.49349(19) 0.0633(12) Uani 1 d .
H9E H 0.3885 0.8769 0.4914 0.076 Uiso 1 calc R
C10E C 0.3905(2) 0.8048(2) 0.5318(2) 0.0684(13) Uani 1 d .
H10E H 0.3721 0.8190 0.5556 0.082 Uiso 1 calc R
C11E C 0.4076(3) 0.7492(3) 0.5353(2) 0.0726(15) Uani 1 d .
H11E H 0.4006 0.7257 0.5612 0.087 Uiso 1 calc R
C12E C 0.4347(2) 0.7286(2) 0.50047(19) 0.0632(11) Uani 1 d .
H12E H 0.4470 0.6912 0.5039 0.076 Uiso 1 calc R
C13E C 0.44479(18) 0.76189(18) 0.45976(16) 0.0505(9) Uani 1 d .
C14E C 0.4757(2) 0.73452(18) 0.42641(17) 0.0561(10) Uani 1 d .
H14E H 0.5063 0.7094 0.4443 0.067 Uiso 1 calc R
C15E C 0.4979(2) 0.7094(2) 0.3425(2) 0.0703(13) Uani 1 d .
C16E C 0.5249(4) 0.7529(4) 0.3156(3) 0.125(3) Uani 1 d .
H16P H 0.5471 0.7345 0.2955 0.188 Uiso 1 calc GR
H16Q H 0.5515 0.7768 0.3432 0.188 Uiso 1 calc GR
H16R H 0.4935 0.7753 0.2908 0.188 Uiso 1 calc GR
C17E C 0.4503(3) 0.6750(3) 0.3008(3) 0.123(3) Uani 1 d .
H17P H 0.4192 0.6995 0.2787 0.184 Uiso 1 calc GR
H17Q H 0.4335 0.6484 0.3194 0.184 Uiso 1 calc GR
H17R H 0.4680 0.6553 0.2777 0.184 Uiso 1 calc GR
C18E C 0.5462(3) 0.6716(3) 0.3791(3) 0.0961(19) Uani 1 d .
H18P H 0.5651 0.6514 0.3573 0.144 Uiso 1 calc GR
H18Q H 0.5286 0.6454 0.3975 0.144 Uiso 1 calc GR
H18R H 0.5757 0.6941 0.4059 0.144 Uiso 1 calc GR
N1E N 0.44029(16) 0.85403(14) 0.41875(13) 0.0531(8) Uani 1 d .
H1E H 0.4382 0.8387 0.3881 0.064 Uiso 1 calc R
N2E N 0.46466(16) 0.74181(15) 0.37425(14) 0.0531(8) Uani 1 d .
O1E O 0.46014(15) 0.93677(13) 0.46589(12) 0.0629(8) Uani 1 d .
O2E O 0.42328(14) 0.77544(13) 0.34382(12) 0.0626(8) Uani 1 d .
C1F C 0.83056(19) 0.46403(17) 0.56960(17) 0.0526(10) Uani 1 d .
C2F C 0.8218(2) 0.43660(19) 0.61888(19) 0.0573(11) Uani 1 d .
C3F C 0.7899(3) 0.3861(2) 0.6103(2) 0.0765(14) Uani 1 d .
H3F H 0.7741 0.3709 0.5751 0.092 Uiso 1 calc R
C4F C 0.7820(3) 0.3585(3) 0.6547(3) 0.097(2) Uani 1 d .
H4F H 0.7607 0.3248 0.6493 0.116 Uiso 1 calc R
C5F C 0.8056(3) 0.3808(3) 0.7068(3) 0.097(2) Uani 1 d .
H5F H 0.7996 0.3623 0.7362 0.117 Uiso 1 calc R
C6F C 0.8376(3) 0.4297(3) 0.7156(2) 0.0864(18) Uani 1 d .
H6F H 0.8539 0.4443 0.7509 0.104 Uiso 1 calc R
C7F C 0.8456(3) 0.4577(2) 0.6714(2) 0.0707(13) Uani 1 d .
H7F H 0.8674 0.4911 0.6775 0.085 Uiso 1 calc R
C8F C 0.85694(19) 0.5542(2) 0.53595(17) 0.0531(10) Uani 1 d .
C9F C 0.8839(2) 0.5330(2) 0.50012(19) 0.0622(11) Uani 1 d .
H9F H 0.8942 0.4951 0.5017 0.075 Uiso 1 calc R
C10F C 0.8954(2) 0.5677(3) 0.4622(2) 0.0723(14) Uani 1 d .
H10F H 0.9143 0.5531 0.4390 0.087 Uiso 1 calc R
C11F C 0.8794(3) 0.6233(3) 0.4585(2) 0.0750(15) Uani 1 d .
H11F H 0.8858 0.6461 0.4318 0.090 Uiso 1 calc R
C12F C 0.8537(2) 0.6452(2) 0.49479(19) 0.0625(11) Uani 1 d .
H12F H 0.8435 0.6831 0.4926 0.075 Uiso 1 calc R
C13F C 0.84264(18) 0.61165(18) 0.53459(16) 0.0509(9) Uani 1 d .
C14F C 0.81351(19) 0.64013(17) 0.56857(16) 0.0538(9) Uani 1 d .
H14F H 0.7839 0.6662 0.5509 0.065 Uiso 1 calc R
C15F C 0.7937(3) 0.6684(2) 0.6527(2) 0.0705(13) Uani 1 d .
C16F C 0.7464(3) 0.7068(3) 0.6162(2) 0.0953(19) Uani 1 d .
H16S H 0.7260 0.7256 0.6376 0.143 Uiso 1 calc GR
H16T H 0.7180 0.6852 0.5878 0.143 Uiso 1 calc GR
H16U H 0.7650 0.7343 0.6000 0.143 Uiso 1 calc GR
C17F C 0.8447(4) 0.7024(3) 0.6934(3) 0.118(3) Uani 1 d .
H17S H 0.8624 0.7267 0.6736 0.177 Uiso 1 calc GR
H17T H 0.8747 0.6771 0.7160 0.177 Uiso 1 calc GR
H17U H 0.8288 0.7247 0.7163 0.177 Uiso 1 calc GR
C18F C 0.7667(4) 0.6277(4) 0.6814(3) 0.128(3) Uani 1 d .
H18S H 0.7431 0.6478 0.6990 0.193 Uiso 1 calc GR
H18T H 0.7981 0.6074 0.7084 0.193 Uiso 1 calc GR
H18U H 0.7415 0.6017 0.6551 0.193 Uiso 1 calc GR
N1F N 0.84381(17) 0.51927(14) 0.57458(14) 0.0565(8) Uani 1 d .
H1F H 0.8444 0.5351 0.6046 0.068 Uiso 1 calc R
N2F N 0.82427(16) 0.63327(16) 0.62066(14) 0.0539(8) Uani 1 d .
O1F O 0.82422(15) 0.43636(13) 0.52783(13) 0.0659(8) Uani 1 d .
O2F O 0.86322(14) 0.59741(13) 0.65056(12) 0.0629(8) Uani 1 d .
C1G C 0.70936(18) 0.66342(17) 0.42251(16) 0.0488(9) Uani 1 d .
C2G C 0.72001(19) 0.68997(18) 0.37444(17) 0.0511(9) Uani 1 d .
C3G C 0.7510(2) 0.7404(2) 0.3820(2) 0.0671(13) Uani 1 d .
H3G H 0.7641 0.7567 0.4168 0.080 Uiso 1 calc R
C4G C 0.7629(3) 0.7671(2) 0.3401(2) 0.0797(15) Uani 1 d .
H4G H 0.7843 0.8007 0.3466 0.096 Uiso 1 calc R
C5G C 0.7428(3) 0.7437(3) 0.2879(2) 0.0763(14) Uani 1 d .
H5G H 0.7507 0.7613 0.2590 0.092 Uiso 1 calc R
C6G C 0.7112(3) 0.6946(2) 0.2794(2) 0.0794(16) Uani 1 d .
H6G H 0.6970 0.6791 0.2443 0.095 Uiso 1 calc R
C7G C 0.7000(2) 0.6673(2) 0.32205(17) 0.0650(12) Uani 1 d .
H7G H 0.6789 0.6336 0.3155 0.078 Uiso 1 calc R
C8G C 0.6818(2) 0.57316(19) 0.45507(17) 0.0492(9) Uani 1 d .
C9G C 0.6549(2) 0.5938(2) 0.49172(19) 0.0609(11) Uani 1 d .
H9G H 0.6446 0.6317 0.4903 0.073 Uiso 1 calc R
C10G C 0.6433(2) 0.5598(2) 0.5295(2) 0.0706(13) Uani 1 d .
H10G H 0.6249 0.5745 0.5531 0.085 Uiso 1 calc R
C11G C 0.6589(3) 0.5036(3) 0.5327(2) 0.0701(14) Uani 1 d .
H11G H 0.6516 0.4805 0.5587 0.084 Uiso 1 calc R
C12G C 0.6850(2) 0.4822(2) 0.49743(19) 0.0621(11) Uani 1 d .
H12G H 0.6957 0.4443 0.5001 0.075 Uiso 1 calc R
C13G C 0.69638(17) 0.51546(18) 0.45725(16) 0.0503(9) Uani 1 d .
C14G C 0.72555(19) 0.48654(17) 0.42348(17) 0.0537(9) Uani 1 d .
H14G H 0.7543 0.4598 0.4413 0.064 Uiso 1 calc R
C15G C 0.7476(2) 0.4595(2) 0.3401(2) 0.0682(13) Uani 1 d .
C16G C 0.7772(4) 0.5004(4) 0.3138(3) 0.119(3) Uani 1 d .
H16V H 0.8011 0.4804 0.2965 0.178 Uiso 1 calc GR
H16W H 0.8024 0.5253 0.3414 0.178 Uiso 1 calc GR
H16X H 0.7470 0.5220 0.2868 0.178 Uiso 1 calc GR
C17G C 0.6983(4) 0.4269(3) 0.2982(3) 0.119(3) Uani 1 d .
H17V H 0.6728 0.4525 0.2717 0.178 Uiso 1 calc GR
H17W H 0.6750 0.4071 0.3163 0.178 Uiso 1 calc GR
H17X H 0.7157 0.4004 0.2800 0.178 Uiso 1 calc GR
C18G C 0.7932(3) 0.4191(3) 0.3773(3) 0.096(2) Uani 1 d .
H18V H 0.8074 0.3940 0.3553 0.144 Uiso 1 calc GR
H18W H 0.7747 0.3978 0.3987 0.144 Uiso 1 calc GR
H18X H 0.8265 0.4401 0.4014 0.144 Uiso 1 calc GR
N1G N 0.69484(16) 0.60748(14) 0.41705(14) 0.0538(8) Uani 1 d .
H1G H 0.6936 0.5918 0.3868 0.065 Uiso 1 calc R
N2G N 0.71627(16) 0.49359(15) 0.37164(14) 0.0513(8) Uani 1 d .
O1G O 0.71379(15) 0.69098(13) 0.46380(12) 0.0636(8) Uani 1 d .
O2G O 0.67695(14) 0.52968(13) 0.34128(12) 0.0610(7) Uani 1 d .

loop_
_atom_site_aniso_label
_atom_site_aniso_U_11
_atom_site_aniso_U_22
_atom_site_aniso_U_33
_atom_site_aniso_U_23
_atom_site_aniso_U_13
_atom_site_aniso_U_12
C1 0.051(2) 0.047(2) 0.056(2) 0.0051(18) 0.0178(18) 0.0087(18)
C2 0.052(2) 0.064(3) 0.059(2) 0.008(2) 0.0207(19) 0.008(2)
C3 0.063(3) 0.100(4) 0.085(4) 0.005(3) 0.031(3) -0.003(3)
C4 0.081(4) 0.118(6) 0.134(6) 0.018(5) 0.059(4) -0.016(4)
C5 0.105(5) 0.121(5) 0.084(4) 0.029(4) 0.052(4) -0.005(4)
C6 0.078(4) 0.120(5) 0.061(3) 0.008(3) 0.028(3) -0.004(3)
C7 0.068(3) 0.084(4) 0.064(3) 0.000(3) 0.028(2) -0.005(3)
C8 0.054(2) 0.047(2) 0.042(2) 0.0010(17) 0.0097(17) 0.0065(18)
C9 0.062(3) 0.063(3) 0.058(2) 0.008(2) 0.019(2) 0.011(2)
C10 0.085(4) 0.055(3) 0.065(3) 0.014(2) 0.017(3) 0.012(3)
C11 0.093(4) 0.069(3) 0.064(3) 0.007(3) 0.033(3) -0.005(3)
C12 0.064(3) 0.061(2) 0.056(2) 0.002(2) 0.026(2) -0.001(2)
C13 0.054(2) 0.048(2) 0.044(2) -0.0041(17) 0.0158(16) -0.0009(18)
C14 0.053(2) 0.055(2) 0.052(2) -0.0043(18) 0.0183(18) 0.0065(19)
C15 0.069(3) 0.066(3) 0.044(2) 0.003(2) 0.0101(19) 0.016(2)
C16 0.101(4) 0.071(3) 0.068(3) 0.000(3) 0.019(3) 0.034(3)
C17 0.132(6) 0.079(4) 0.096(5) 0.033(4) 0.047(4) 0.016(4)
C18 0.082(4) 0.102(5) 0.084(4) -0.013(4) -0.014(3) 0.018(4)
N1 0.0516(19) 0.063(2) 0.0517(19) 0.0107(16) 0.0165(15) 0.0105(17)
N2 0.0503(19) 0.0511(19) 0.0457(18) -0.0046(15) 0.0140(14) 0.0022(16)
O1 0.0561(17) 0.074(2) 0.0616(18) 0.0060(16) 0.0108(14) 0.0072(15)
O2 0.0627(18) 0.0665(18) 0.0468(15) -0.0106(14) 0.0167(13) 0.0088(15)
C1A 0.050(2) 0.049(2) 0.0409(19) -0.0035(17) 0.0115(16) 0.0067(17)
C2A 0.050(2) 0.052(2) 0.050(2) -0.0026(18) 0.0159(17) 0.0049(18)
C3A 0.059(3) 0.080(3) 0.048(2) -0.001(2) 0.013(2) -0.008(2)
C4A 0.087(4) 0.101(4) 0.053(3) 0.008(3) 0.020(3) -0.004(3)
C5A 0.100(4) 0.111(5) 0.081(4) 0.023(4) 0.049(3) -0.007(4)
C6A 0.075(3) 0.101(4) 0.094(4) -0.003(3) 0.038(3) -0.023(3)
C7A 0.056(3) 0.085(4) 0.062(3) -0.003(3) 0.018(2) -0.009(3)
C8A 0.057(2) 0.049(2) 0.049(2) -0.0035(19) 0.0147(18) -0.001(2)
C9A 0.068(3) 0.054(3) 0.065(3) 0.012(2) 0.020(2) 0.008(2)
C10A 0.081(4) 0.057(3) 0.073(3) 0.015(3) 0.020(3) 0.002(3)
C11A 0.088(4) 0.066(3) 0.068(3) 0.021(3) 0.033(3) -0.003(3)
C12A 0.065(3) 0.060(3) 0.071(3) 0.000(2) 0.030(2) 0.000(2)
C13A 0.056(2) 0.046(2) 0.048(2) -0.0014(17) 0.0144(17) -0.0023(18)
C14A 0.054(2) 0.056(2) 0.056(2) -0.0032(19) 0.0211(18) 0.0067(19)
C15A 0.069(3) 0.059(3) 0.069(3) 0.009(2) 0.007(2) 0.012(2)
C16A 0.072(4) 0.115(6) 0.101(5) -0.010(4) -0.011(3) 0.020(4)
C17A 0.088(4) 0.076(4) 0.103(4) 0.010(3) 0.028(3) 0.029(3)
C18A 0.128(6) 0.094(5) 0.127(6) 0.048(5) 0.053(5) 0.023(5)
N1A 0.0454(18) 0.068(2) 0.0428(17) 0.0065(15) 0.0103(13) 0.0058(16)
N2A 0.0495(19) 0.054(2) 0.0527(19) -0.0008(16) 0.0113(15) 0.0034(16)
O1A 0.0533(16) 0.0741(19) 0.0484(16) 0.0026(14) 0.0076(12) 0.0085(15)
O2A 0.0596(17) 0.0732(19) 0.0509(16) -0.0103(14) 0.0107(13) 0.0069(15)
C1B 0.049(2) 0.046(2) 0.045(2) -0.0029(17) 0.0143(17) 0.0033(17)
C2B 0.051(2) 0.048(2) 0.054(2) -0.0040(18) 0.0203(18) 0.0033(18)
C3B 0.069(3) 0.083(3) 0.048(2) 0.001(2) 0.015(2) -0.022(3)
C4B 0.093(4) 0.105(5) 0.049(3) 0.015(3) 0.013(2) -0.018(3)
C5B 0.082(3) 0.092(4) 0.065(3) 0.008(3) 0.031(3) -0.016(3)
C6B 0.073(3) 0.093(4) 0.080(3) 0.005(3) 0.035(3) -0.025(3)
C7B 0.050(2) 0.087(4) 0.062(3) 0.005(3) 0.014(2) -0.005(3)
C8B 0.057(2) 0.048(2) 0.047(2) -0.0042(18) 0.0194(18) -0.002(2)
C9B 0.062(3) 0.052(2) 0.063(3) 0.011(2) 0.017(2) 0.007(2)
C10B 0.077(3) 0.055(3) 0.065(3) 0.017(2) 0.023(2) 0.006(2)
C11B 0.093(4) 0.060(3) 0.061(3) 0.019(2) 0.030(3) -0.005(3)
C12B 0.066(3) 0.061(3) 0.063(3) 0.003(2) 0.028(2) 0.000(2)
C13B 0.060(2) 0.0420(19) 0.047(2) -0.0026(17) 0.0167(17) -0.0020(18)
C14B 0.057(2) 0.056(2) 0.055(2) -0.0017(19) 0.0213(19) 0.002(2)
C15B 0.073(3) 0.061(3) 0.069(3) 0.010(2) 0.016(2) 0.015(2)
C16B 0.086(4) 0.124(6) 0.093(5) -0.016(4) -0.022(4) 0.028(4)
C17B 0.139(7) 0.105(6) 0.139(7) 0.068(5) 0.058(5) 0.035(5)
C18B 0.097(4) 0.079(4) 0.096(4) 0.013(3) 0.031(3) 0.033(3)
N1B 0.0506(19) 0.063(2) 0.0461(18) 0.0052(16) 0.0151(14) 0.0031(16)
N2B 0.0512(18) 0.0505(19) 0.0496(19) -0.0020(16) 0.0125(15) -0.0008(16)
O1B 0.0540(16) 0.0701(19) 0.0554(17) 0.0098(15) 0.0129(13) 0.0092(15)
O2B 0.0639(18) 0.0651(18) 0.0488(16) -0.0075(14) 0.0145(13) 0.0067(15)
C1C 0.050(2) 0.051(2) 0.054(2) -0.0055(19) 0.0117(18) 0.0075(18)
C2C 0.056(2) 0.057(3) 0.061(3) 0.004(2) 0.024(2) 0.004(2)
C3C 0.063(3) 0.098(4) 0.084(4) -0.007(3) 0.030(3) -0.009(3)
C4C 0.092(5) 0.112(5) 0.124(6) 0.008(5) 0.059(4) -0.022(4)
C5C 0.121(6) 0.100(5) 0.103(5) 0.027(4) 0.071(4) -0.006(4)
C6C 0.099(5) 0.113(5) 0.071(4) 0.027(3) 0.039(3) 0.003(4)
C7C 0.068(3) 0.080(3) 0.065(3) 0.011(3) 0.024(2) 0.000(3)
C8C 0.056(2) 0.044(2) 0.045(2) -0.0005(18) 0.0124(17) 0.0043(19)
C9C 0.062(3) 0.060(3) 0.059(3) 0.003(2) 0.017(2) 0.011(2)
C10C 0.081(3) 0.053(3) 0.066(3) 0.014(2) 0.016(3) 0.012(3)
C11C 0.087(4) 0.066(3) 0.068(3) 0.008(3) 0.030(3) -0.004(3)
C12C 0.068(3) 0.060(3) 0.059(2) 0.000(2) 0.025(2) 0.001(2)
C13C 0.053(2) 0.047(2) 0.045(2) -0.0034(17) 0.0161(17) 0.0012(18)
C14C 0.054(2) 0.056(2) 0.048(2) -0.0015(18) 0.0167(17) 0.0044(19)
C15C 0.074(3) 0.072(3) 0.049(2) 0.009(2) 0.017(2) 0.021(2)
C16C 0.099(4) 0.085(4) 0.072(3) 0.006(3) 0.023(3) 0.047(3)
C17C 0.149(7) 0.107(6) 0.125(6) 0.060(5) 0.066(5) 0.035(5)
C18C 0.081(4) 0.121(6) 0.102(5) -0.021(5) -0.021(4) 0.028(4)
N1C 0.0492(19) 0.062(2) 0.0465(18) 0.0066(16) 0.0117(14) 0.0081(16)
N2C 0.0489(18) 0.055(2) 0.0477(18) -0.0022(16) 0.0137(14) 0.0031(16)
O1C 0.0575(17) 0.075(2) 0.0608(18) -0.0007(16) 0.0094(14) 0.0106(16)
O2C 0.0584(17) 0.0708(19) 0.0490(15) -0.0087(14) 0.0137(13) 0.0107(15)
C1D 0.054(2) 0.047(2) 0.055(2) -0.0017(19) 0.0186(18) 0.0056(18)
C2D 0.069(3) 0.046(2) 0.059(3) 0.0000(19) 0.021(2) 0.005(2)
C3D 0.099(4) 0.063(3) 0.080(4) 0.003(3) 0.029(3) -0.004(3)
C4D 0.132(6) 0.064(3) 0.116(5) 0.019(4) 0.047(5) -0.011(4)
C5D 0.151(7) 0.090(5) 0.105(5) 0.029(4) 0.071(5) -0.003(5)
C6D 0.146(6) 0.082(4) 0.070(4) 0.010(3) 0.045(4) 0.004(4)
C7D 0.106(4) 0.062(3) 0.064(3) 0.001(2) 0.029(3) -0.014(3)
C8D 0.055(2) 0.059(3) 0.042(2) 0.0013(18) 0.0137(17) 0.001(2)
C9D 0.063(3) 0.066(3) 0.062(3) -0.006(2) 0.027(2) 0.007(2)
C10D 0.075(3) 0.084(4) 0.064(3) -0.006(3) 0.040(3) 0.000(3)
C11D 0.073(3) 0.089(4) 0.063(3) 0.007(3) 0.031(3) -0.006(3)
C12D 0.063(3) 0.060(3) 0.059(3) 0.004(2) 0.020(2) 0.000(2)
C13D 0.049(2) 0.055(2) 0.043(2) -0.0014(17) 0.0110(16) 0.0011(18)
C14D 0.054(2) 0.052(2) 0.049(2) -0.0017(18) 0.0104(17) 0.0045(19)
C15D 0.064(3) 0.081(3) 0.057(3) -0.017(2) 0.024(2) 0.003(3)
C16D 0.086(4) 0.106(5) 0.088(4) -0.018(3) 0.034(3) 0.031(4)
C17D 0.125(6) 0.127(6) 0.107(5) 0.012(5) 0.079(5) 0.010(5)
C18D 0.086(4) 0.117(6) 0.093(5) -0.061(4) 0.014(3) 0.002(4)
N1D 0.076(2) 0.0505(19) 0.0492(19) -0.0045(16) 0.0260(17) 0.0016(17)
N2D 0.0494(18) 0.056(2) 0.0487(18) -0.0062(16) 0.0130(15) -0.0014(17)
O1D 0.081(2) 0.0592(18) 0.0608(18) -0.0138(15) 0.0282(16) 0.0047(16)
O2D 0.0678(18) 0.0629(18) 0.0456(15) -0.0026(13) 0.0111(13) 0.0086(15)
C1E 0.055(2) 0.050(2) 0.044(2) -0.0068(18) 0.0133(17) 0.0050(18)
C2E 0.055(2) 0.049(2) 0.051(2) 0.0026(18) 0.0181(18) 0.0068(18)
C3E 0.090(4) 0.050(3) 0.067(3) -0.004(2) 0.027(3) -0.003(3)
C4E 0.101(4) 0.071(3) 0.091(4) 0.009(3) 0.034(3) -0.020(3)
C5E 0.109(5) 0.097(4) 0.069(3) 0.027(3) 0.035(3) -0.006(4)
C6E 0.095(4) 0.073(3) 0.056(3) 0.007(2) 0.026(3) -0.002(3)
C7E 0.077(3) 0.055(3) 0.049(2) 0.002(2) 0.015(2) -0.001(2)
C8E 0.049(2) 0.053(2) 0.048(2) -0.0033(19) 0.0162(17) -0.0008(19)
C9E 0.070(3) 0.063(3) 0.061(3) -0.006(2) 0.028(2) 0.001(2)
C10E 0.066(3) 0.083(4) 0.065(3) -0.007(3) 0.033(2) -0.004(3)
C11E 0.077(3) 0.082(4) 0.067(3) 0.009(3) 0.035(3) -0.012(3)
C12E 0.066(3) 0.059(3) 0.066(3) 0.006(2) 0.024(2) -0.001(2)
C13E 0.048(2) 0.053(2) 0.050(2) -0.0017(18) 0.0152(17) -0.0054(18)
C14E 0.057(2) 0.050(2) 0.058(2) 0.0002(19) 0.0165(19) 0.0036(19)
C15E 0.076(3) 0.078(3) 0.060(3) -0.006(2) 0.027(2) 0.011(3)
C16E 0.141(7) 0.135(7) 0.137(7) 0.014(6) 0.096(6) 0.011(6)
C17E 0.117(6) 0.138(7) 0.109(6) -0.073(5) 0.033(5) 0.000(5)
C18E 0.096(4) 0.105(5) 0.095(4) 0.001(4) 0.044(4) 0.032(4)
N1E 0.069(2) 0.0472(18) 0.0463(18) -0.0029(14) 0.0238(16) 0.0059(16)
N2E 0.057(2) 0.0483(19) 0.0514(19) -0.0061(15) 0.0153(16) -0.0009(16)
O1E 0.076(2) 0.0580(17) 0.0549(17) -0.0082(14) 0.0229(15) 0.0032(15)
O2E 0.0657(18) 0.0615(18) 0.0536(16) -0.0077(14) 0.0110(14) 0.0066(15)
C1F 0.051(2) 0.047(2) 0.057(2) -0.0021(19) 0.0157(18) 0.0057(18)
C2F 0.060(2) 0.048(2) 0.065(3) 0.0014(19) 0.022(2) 0.0032(19)
C3F 0.078(3) 0.061(3) 0.083(4) 0.002(3) 0.017(3) -0.011(3)
C4F 0.109(5) 0.073(4) 0.107(5) 0.018(4) 0.035(4) -0.019(4)
C5F 0.111(5) 0.095(4) 0.093(4) 0.029(4) 0.043(4) -0.012(4)
C6F 0.111(5) 0.087(4) 0.063(3) 0.009(3) 0.033(3) -0.002(4)
C7F 0.086(4) 0.063(3) 0.068(3) -0.004(2) 0.031(3) -0.012(3)
C8F 0.047(2) 0.062(3) 0.049(2) 0.000(2) 0.0144(17) 0.002(2)
C9F 0.067(3) 0.063(3) 0.063(3) -0.003(2) 0.031(2) 0.002(2)
C10F 0.073(3) 0.089(4) 0.066(3) -0.006(3) 0.038(2) 0.000(3)
C11F 0.076(3) 0.086(4) 0.075(3) 0.007(3) 0.041(3) -0.008(3)
C12F 0.063(3) 0.057(2) 0.066(3) 0.003(2) 0.021(2) 0.001(2)
C13F 0.049(2) 0.057(2) 0.046(2) -0.0016(18) 0.0155(16) -0.0017(18)
C14F 0.058(2) 0.053(2) 0.049(2) 0.0030(18) 0.0165(18) 0.0076(19)
C15F 0.084(3) 0.075(3) 0.061(3) -0.010(2) 0.034(2) 0.009(3)
C16F 0.110(5) 0.103(4) 0.086(4) -0.001(3) 0.051(4) 0.040(4)
C17F 0.119(6) 0.110(6) 0.112(6) -0.064(5) 0.023(5) 0.005(5)
C18F 0.172(8) 0.132(6) 0.128(7) 0.020(5) 0.111(7) 0.022(6)
N1F 0.073(2) 0.0473(18) 0.0520(19) -0.0052(15) 0.0251(17) 0.0033(17)
N2F 0.056(2) 0.055(2) 0.0499(19) -0.0020(16) 0.0173(15) 0.0030(17)
O1F 0.077(2) 0.0575(17) 0.0624(18) -0.0157(15) 0.0228(15) 0.0057(16)
O2F 0.0712(19) 0.0607(17) 0.0483(15) -0.0047(13) 0.0094(13) 0.0093(15)
C1G 0.052(2) 0.049(2) 0.047(2) -0.0037(18) 0.0184(17) 0.0020(18)
C2G 0.054(2) 0.046(2) 0.054(2) -0.0007(18) 0.0197(18) 0.0012(18)
C3G 0.087(4) 0.051(3) 0.063(3) -0.006(2) 0.025(3) -0.010(2)
C4G 0.094(4) 0.061(3) 0.080(3) 0.007(3) 0.025(3) -0.023(3)
C5G 0.088(3) 0.081(4) 0.063(3) 0.018(3) 0.030(3) -0.008(3)
C6G 0.112(4) 0.077(3) 0.049(3) 0.001(2) 0.027(3) -0.015(3)
C7G 0.086(3) 0.059(3) 0.047(2) -0.002(2) 0.018(2) -0.014(2)
C8G 0.053(2) 0.049(2) 0.046(2) -0.0040(18) 0.0182(17) -0.0029(19)
C9G 0.066(3) 0.057(3) 0.064(3) -0.001(2) 0.028(2) 0.007(2)
C10G 0.077(3) 0.080(4) 0.067(3) -0.006(3) 0.041(3) -0.004(3)
C11G 0.076(3) 0.083(4) 0.062(3) 0.013(3) 0.037(2) -0.003(3)
C12G 0.062(3) 0.058(3) 0.068(3) 0.010(2) 0.023(2) 0.000(2)
C13G 0.046(2) 0.053(2) 0.048(2) -0.0007(18) 0.0111(16) -0.0016(18)
C14G 0.057(2) 0.048(2) 0.055(2) 0.0038(18) 0.0179(18) 0.0050(18)
C15G 0.073(3) 0.077(3) 0.060(3) -0.002(2) 0.029(2) 0.014(3)
C16G 0.136(7) 0.128(6) 0.132(6) 0.025(5) 0.095(6) 0.020(5)
C17G 0.132(7) 0.122(6) 0.097(5) -0.057(5) 0.032(5) 0.010(5)
C18G 0.100(4) 0.101(4) 0.097(4) 0.004(4) 0.047(4) 0.040(4)
N1G 0.071(2) 0.0468(18) 0.0486(18) 0.0006(15) 0.0274(16) 0.0027(17)
N2G 0.0511(19) 0.0493(19) 0.0519(19) -0.0029(15) 0.0153(15) 0.0024(16)
O1G 0.081(2) 0.0568(17) 0.0572(17) -0.0065(14) 0.0290(15) 0.0005(16)
O2G 0.0638(17) 0.0623(18) 0.0511(16) -0.0042(14) 0.0120(13) 0.0077(15)

loop_
_atom_type_symbol
_atom_type_description
_atom_type_scat_dispersion_real
_atom_type_scat_dispersion_imag
_atom_type_scat_source
C C 0.0181 0.0091 'International Tables Vol C Tables 4.2.6.8 and 6.1.1.4'
H H 0.0000 0.0000 'International Tables Vol C Tables 4.2.6.8 and 6.1.1.4'
N N 0.0311 0.0180 'International Tables Vol C Tables 4.2.6.8 and 6.1.1.4'
O O 0.0492 0.0322 'International Tables Vol C Tables 4.2.6.8 and 6.1.1.4'

loop_
_geom_angle_atom_site_label_1
_geom_angle_atom_site_label_2
_geom_angle_atom_site_label_3
_geom_angle
N1 C1 C2 115.3(4)
O1 C1 C2 121.2(4)
O1 C1 N1 123.5(4)
C3 C2 C1 118.3(4)
C3 C2 C7 119.1(5)
C7 C2 C1 122.6(4)
C2 C3 H3 119.7
C2 C3 C4 120.6(6)
C4 C3 H3 119.7
C3 C4 H4 119.9
C3 C4 C5 120.1(6)
C5 C4 H4 119.9
C4 C5 H5 120.6
C6 C5 C4 118.9(6)
C6 C5 H5 120.6
C5 C6 H6 119.3
C5 C6 C7 121.4(6)
C7 C6 H6 119.3
C2 C7 C6 119.9(5)
C2 C7 H7 120.1
C6 C7 H7 120.1
C9 C8 C13 119.7(4)
C9 C8 N1 121.7(4)
N1 C8 C13 118.6(4)
C8 C9 H9 120.0
C10 C9 C8 119.9(5)
C10 C9 H9 120.0
C9 C10 H10 119.8
C11 C10 C9 120.3(5)
C11 C10 H10 119.8
C10 C11 H11 119.9
C10 C11 C12 120.2(5)
C12 C11 H11 119.9
C11 C12 H12 119.2
C11 C12 C13 121.5(5)
C13 C12 H12 119.2
C8 C13 C14 125.8(4)
C12 C13 C8 118.2(4)
C12 C13 C14 115.8(4)
C13 C14 H14 116.2
N2 C14 C13 127.6(4)
N2 C14 H14 116.2
C16 C15 C18 110.8(5)
C17 C15 C16 111.3(5)
C17 C15 C18 110.9(5)
N2 C15 C16 111.6(4)
N2 C15 C17 106.8(4)
N2 C15 C18 105.2(4)
C15 C16 H16A 109.5
C15 C16 H16B 109.5
C15 C16 H16C 109.5
H16A C16 H16B 109.5
H16A C16 H16C 109.5
H16B C16 H16C 109.5
C15 C17 H17A 109.5
C15 C17 H17B 109.5
C15 C17 H17C 109.5
H17A C17 H17B 109.5
H17A C17 H17C 109.5
H17B C17 H17C 109.5
C15 C18 H18A 109.5
C15 C18 H18B 109.5
C15 C18 H18C 109.5
H18A C18 H18B 109.5
H18A C18 H18C 109.5
H18B C18 H18C 109.5
C1 N1 C8 127.1(3)
C1 N1 H1 116.5
C8 N1 H1 116.5
C14 N2 C15 123.3(4)
C14 N2 O2 123.1(4)
O2 N2 C15 113.6(3)
N1A C1A C2A 114.7(3)
O1A C1A C2A 120.4(4)
O1A C1A N1A 124.8(4)
C3A C2A C1A 123.6(4)
C7A C2A C1A 118.5(4)
C7A C2A C3A 117.8(4)
C2A C3A H3A 119.7
C4A C3A C2A 120.5(5)
C4A C3A H3A 119.7
C3A C4A H4A 119.6
C5A C4A C3A 120.7(5)
C5A C4A H4A 119.6
C4A C5A H5A 120.1
C4A C5A C6A 119.8(5)
C6A C5A H5A 120.1
C5A C6A H6A 120.2
C7A C6A C5A 119.6(5)
C7A C6A H6A 120.2
C2A C7A H7A 119.2
C6A C7A C2A 121.5(5)
C6A C7A H7A 119.2
C9A C8A C13A 118.8(4)
C9A C8A N1A 122.5(4)
N1A C8A C13A 118.7(4)
C8A C9A H9A 119.2
C10A C9A C8A 121.6(5)
C10A C9A H9A 119.2
C9A C10A H10A 119.6
C9A C10A C11A 120.9(5)
C11A C10A H10A 119.6
C10A C11A H11A 120.4
C10A C11A C12A 119.2(5)
C12A C11A H11A 120.4
C11A C12A H12A 119.4
C11A C12A C13A 121.2(5)
C13A C12A H12A 119.4
C8A C13A C12A 118.2(4)
C8A C13A C14A 126.3(4)
C12A C13A C14A 115.4(4)
C13A C14A H14A 117.0
N2A C14A C13A 125.9(4)
N2A C14A H14A 117.0
C17A C15A C16A 110.1(5)
C17A C15A N2A 112.9(4)
C18A C15A C16A 112.0(6)
C18A C15A C17A 110.0(5)
C18A C15A N2A 106.1(5)
N2A C15A C16A 105.6(4)
C15A C16A H16D 109.5
C15A C16A H16E 109.5
C15A C16A H16F 109.5
H16D C16A H16E 109.5
H16D C16A H16F 109.5
H16E C16A H16F 109.5
C15A C17A H17D 109.5
C15A C17A H17E 109.5
C15A C17A H17F 109.5
H17D C17A H17E 109.5
H17D C17A H17F 109.5
H17E C17A H17F 109.5
C15A C18A H18D 109.5
C15A C18A H18E 109.5
C15A C18A H18F 109.5
H18D C18A H18E 109.5
H18D C18A H18F 109.5
H18E C18A H18F 109.5
C1A N1A C8A 126.5(3)
C1A N1A H1A 116.8
C8A N1A H1A 116.8
C14A N2A C15A 121.4(4)
O2A N2A C14A 124.4(4)
O2A N2A C15A 114.2(4)
N1B C1B C2B 115.6(3)
O1B C1B C2B 121.1(4)
O1B C1B N1B 123.3(4)
C3B C2B C1B 123.6(4)
C3B C2B C7B 117.8(4)
C7B C2B C1B 118.6(4)
C2B C3B H3B 120.1
C2B C3B C4B 119.8(5)
C4B C3B H3B 120.1
C3B C4B H4B 119.0
C5B C4B C3B 122.1(5)
C5B C4B H4B 119.0
C4B C5B H5B 120.8
C4B C5B C6B 118.4(5)
C6B C5B H5B 120.8
C5B C6B H6B 119.8
C7B C6B C5B 120.4(5)
C7B C6B H6B 119.8
C2B C7B H7B 119.2
C6B C7B C2B 121.5(5)
C6B C7B H7B 119.2
C9B C8B C13B 118.5(4)
C9B C8B N1B 121.9(4)
N1B C8B C13B 119.5(4)
C8B C9B H9B 119.6
C10B C9B C8B 120.8(5)
C10B C9B H9B 119.6
C9B C10B H10B 119.5
C11B C10B C9B 121.0(5)
C11B C10B H10B 119.5
C10B C11B H11B 120.1
C10B C11B C12B 119.8(5)
C12B C11B H11B 120.1
C11B C12B H12B 119.6
C11B C12B C13B 120.8(5)
C13B C12B H12B 119.6
C8B C13B C14B 125.5(4)
C12B C13B C8B 119.0(4)
C12B C13B C14B 115.4(4)
C13B C14B H14B 116.3
N2B C14B C13B 127.4(4)
N2B C14B H14B 116.3
C16B C15B C18B 109.2(6)
C17B C15B C16B 113.0(6)
C17B C15B C18B 110.3(5)
C17B C15B N2B 106.4(5)
N2B C15B C16B 106.3(4)
N2B C15B C18B 111.5(4)
C15B C16B H16G 109.5
C15B C16B H16H 109.5
C15B C16B H16I 109.5
H16G C16B H16H 109.5
H16G C16B H16I 109.5
H16H C16B H16I 109.5
C15B C17B H17G 109.5
C15B C17B H17H 109.5
C15B C17B H17I 109.5
H17G C17B H17H 109.5
H17G C17B H17I 109.5
H17H C17B H17I 109.5
C15B C18B H18G 109.5
C15B C18B H18H 109.5
C15B C18B H18I 109.5
H18G C18B H18H 109.5
H18G C18B H18I 109.5
H18H C18B H18I 109.5
C1B N1B C8B 127.4(3)
C1B N1B H1B 116.3
C8B N1B H1B 116.3
C14B N2B C15B 123.1(4)
C14B N2B O2B 123.6(4)
O2B N2B C15B 113.3(3)
N1C C1C C2C 116.4(4)
O1C C1C C2C 120.8(4)
O1C C1C N1C 122.8(4)
C3C C2C C1C 117.7(4)
C3C C2C C7C 119.4(5)
C7C C2C C1C 122.9(4)
C2C C3C H3C 119.8
C4C C3C C2C 120.4(6)
C4C C3C H3C 119.8
C3C C4C H4C 120.3
C3C C4C C5C 119.3(6)
C5C C4C H4C 120.3
C4C C5C H5C 120.0
C6C C5C C4C 119.9(6)
C6C C5C H5C 120.0
C5C C6C H6C 119.3
C5C C6C C7C 121.4(6)
C7C C6C H6C 119.3
C2C C7C C6C 119.5(6)
C2C C7C H7C 120.3
C6C C7C H7C 120.3
C9C C8C C13C 119.2(4)
C9C C8C N1C 121.8(4)
N1C C8C C13C 119.0(4)
C8C C9C H9C 119.4
C10C C9C C8C 121.3(5)
C10C C9C H9C 119.4
C9C C10C H10C 120.3
C11C C10C C9C 119.5(5)
C11C C10C H10C 120.3
C10C C11C H11C 119.9
C10C C11C C12C 120.3(5)
C12C C11C H11C 119.9
C11C C12C H12C 119.3
C11C C12C C13C 121.4(5)
C13C C12C H12C 119.3
C8C C13C C14C 126.3(4)
C12C C13C C8C 118.2(4)
C12C C13C C14C 115.3(4)
C13C C14C H14C 116.0
N2C C14C C13C 128.0(4)
N2C C14C H14C 116.0
C17C C15C C16C 110.3(5)
C17C C15C C18C 112.3(6)
C17C C15C N2C 107.2(5)
C18C C15C C16C 110.4(5)
C18C C15C N2C 104.6(4)
N2C C15C C16C 112.0(4)
C15C C16C H16J 109.5
C15C C16C H16K 109.5
C15C C16C H16L 109.5
H16J C16C H16K 109.5
H16J C16C H16L 109.5
H16K C16C H16L 109.5
C15C C17C H17J 109.5
C15C C17C H17K 109.5
C15C C17C H17L 109.5
H17J C17C H17K 109.5
H17J C17C H17L 109.5
H17K C17C H17L 109.5
C15C C18C H18J 109.5
C15C C18C H18K 109.5
C15C C18C H18L 109.5
H18J C18C H18K 109.5
H18J C18C H18L 109.5
H18K C18C H18L 109.5
C1C N1C C8C 127.7(4)
C1C N1C H1C 116.2
C8C N1C H1C 116.2
C14C N2C C15C 123.3(4)
C14C N2C O2C 122.9(4)
O2C N2C C15C 113.8(3)
N1D C1D C2D 115.2(4)
O1D C1D C2D 121.4(4)
O1D C1D N1D 123.4(4)
C3D C2D C1D 117.7(4)
C7D C2D C1D 123.0(4)
C7D C2D C3D 119.2(5)
C2D C3D H3D 120.1
C2D C3D C4D 119.8(6)
C4D C3D H3D 120.1
C3D C4D H4D 119.7
C5D C4D C3D 120.5(6)
C5D C4D H4D 119.7
C4D C5D H5D 120.2
C6D C5D C4D 119.5(6)
C6D C5D H5D 120.2
C5D C6D H6D 119.7
C5D C6D C7D 120.7(6)
C7D C6D H6D 119.7
C2D C7D C6D 120.1(6)
C2D C7D H7D 120.0
C6D C7D H7D 120.0
C9D C8D C13D 120.5(4)
C9D C8D N1D 121.2(4)
C13D C8D N1D 118.3(4)
C8D C9D H9D 120.1
C8D C9D C10D 119.9(5)
C10D C9D H9D 120.1
C9D C10D H10D 119.7
C11D C10D C9D 120.6(5)
C11D C10D H10D 119.7
C10D C11D H11D 119.9
C10D C11D C12D 120.2(5)
C12D C11D H11D 119.9
C11D C12D H12D 119.4
C11D C12D C13D 121.1(5)
C13D C12D H12D 119.4
C8D C13D C12D 117.6(4)
C8D C13D C14D 126.8(4)
C12D C13D C14D 115.5(4)
C13D C14D H14D 116.4
N2D C14D C13D 127.2(4)
N2D C14D H14D 116.4
C16D C15D C17D 110.7(5)
C16D C15D C18D 110.5(5)
C16D C15D N2D 111.7(4)
C17D C15D C18D 111.8(5)
C17D C15D N2D 106.8(4)
N2D C15D C18D 105.1(4)
C15D C16D H16M 109.5
C15D C16D H16N 109.5
C15D C16D H16O 109.5
H16M C16D H16N 109.5
H16M C16D H16O 109.5
H16N C16D H16O 109.5
C15D C17D H17M 109.5
C15D C17D H17N 109.5
C15D C17D H17O 109.5
H17M C17D H17N 109.5
H17M C17D H17O 109.5
H17N C17D H17O 109.5
C15D C18D H18M 109.5
C15D C18D H18N 109.5
C15D C18D H18O 109.5
H18M C18D H18N 109.5
H18M C18D H18O 109.5
H18N C18D H18O 109.5
C1D N1D C8D 127.6(4)
C1D N1D H1D 116.2
C8D N1D H1D 116.2
C14D N2D C15D 123.2(4)
C14D N2D O2D 123.3(4)
O2D N2D C15D 113.5(3)
N1E C1E C2E 115.6(3)
O1E C1E C2E 120.2(4)
O1E C1E N1E 124.1(4)
C3E C2E C1E 118.6(4)
C3E C2E C7E 118.0(4)
C7E C2E C1E 123.4(4)
C2E C3E H3E 119.3
C4E C3E C2E 121.3(5)
C4E C3E H3E 119.3
C3E C4E H4E 120.1
C3E C4E C5E 119.8(5)
C5E C4E H4E 120.1
C4E C5E H5E 120.1
C6E C5E C4E 119.8(5)
C6E C5E H5E 120.1
C5E C6E H6E 119.6
C5E C6E C7E 120.9(5)
C7E C6E H6E 119.6
C2E C7E H7E 119.9
C6E C7E C2E 120.2(5)
C6E C7E H7E 119.9
C13E C8E C9E 118.6(4)
N1E C8E C9E 121.9(4)
N1E C8E C13E 119.5(4)
C8E C9E H9E 119.4
C10E C9E C8E 121.1(5)
C10E C9E H9E 119.4
C9E C10E H10E 119.8
C9E C10E C11E 120.3(5)
C11E C10E H10E 119.8
C10E C11E H11E 120.2
C12E C11E C10E 119.6(5)
C12E C11E H11E 120.2
C11E C12E H12E 118.8
C11E C12E C13E 122.3(5)
C13E C12E H12E 118.8
C8E C13E C14E 125.7(4)
C12E C13E C8E 117.9(4)
C12E C13E C14E 116.2(4)
C13E C14E H14E 116.8
N2E C14E C13E 126.3(4)
N2E C14E H14E 116.8
C16E C15E C17E 111.8(6)
C16E C15E C18E 110.4(6)
C16E C15E N2E 106.4(5)
C17E C15E N2E 105.2(5)
C18E C15E C17E 110.4(6)
C18E C15E N2E 112.4(4)
C15E C16E H16P 109.5
C15E C16E H16Q 109.5
C15E C16E H16R 109.5
H16P C16E H16Q 109.5
H16P C16E H16R 109.5
H16Q C16E H16R 109.5
C15E C17E H17P 109.5
C15E C17E H17Q 109.5
C15E C17E H17R 109.5
H17P C17E H17Q 109.5
H17P C17E H17R 109.5
H17Q C17E H17R 109.5
C15E C18E H18P 109.5
C15E C18E H18Q 109.5
C15E C18E H18R 109.5
H18P C18E H18Q 109.5
H18P C18E H18R 109.5
H18Q C18E H18R 109.5
C1E N1E C8E 127.2(4)
C1E N1E H1E 116.4
C8E N1E H1E 116.4
C14E N2E C15E 122.4(4)
C14E N2E O2E 123.8(4)
O2E N2E C15E 113.8(3)
N1F C1F C2F 115.8(4)
O1F C1F C2F 120.1(4)
O1F C1F N1F 124.1(4)
C3F C2F C1F 117.3(4)
C7F C2F C1F 123.4(4)
C7F C2F C3F 119.2(5)
C2F C3F H3F 120.3
C4F C3F C2F 119.4(5)
C4F C3F H3F 120.3
C3F C4F H4F 119.8
C5F C4F C3F 120.3(6)
C5F C4F H4F 119.8
C4F C5F H5F 119.7
C6F C5F C4F 120.6(6)
C6F C5F H5F 119.7
C5F C6F H6F 120.2
C5F C6F C7F 119.6(6)
C7F C6F H6F 120.2
C2F C7F C6F 120.9(5)
C2F C7F H7F 119.5
C6F C7F H7F 119.5
C9F C8F C13F 119.8(4)
C9F C8F N1F 121.6(4)
C13F C8F N1F 118.6(4)
C8F C9F H9F 119.7
C10F C9F C8F 120.6(5)
C10F C9F H9F 119.7
C9F C10F H10F 119.7
C11F C10F C9F 120.6(5)
C11F C10F H10F 119.7
C10F C11F H11F 120.3
C10F C11F C12F 119.4(5)
C12F C11F H11F 120.3
C11F C12F H12F 119.2
C11F C12F C13F 121.6(5)
C13F C12F H12F 119.2
C8F C13F C14F 126.6(4)
C12F C13F C8F 118.0(4)
C12F C13F C14F 115.3(4)
C13F C14F H14F 116.4
N2F C14F C13F 127.3(4)
N2F C14F H14F 116.4
C16F C15F C17F 110.8(5)
C16F C15F N2F 112.4(4)
C18F C15F C16F 110.7(6)
C18F C15F C17F 111.7(6)
C18F C15F N2F 106.3(5)
N2F C15F C17F 104.8(5)
C15F C16F H16S 109.5
C15F C16F H16T 109.5
C15F C16F H16U 109.5
H16S C16F H16T 109.5
H16S C16F H16U 109.5
H16T C16F H16U 109.5
C15F C17F H17S 109.5
C15F C17F H17T 109.5
C15F C17F H17U 109.5
H17S C17F H17T 109.5
H17S C17F H17U 109.5
H17T C17F H17U 109.5
C15F C18F H18S 109.5
C15F C18F H18T 109.5
C15F C18F H18U 109.5
H18S C18F H18T 109.5
H18S C18F H18U 109.5
H18T C18F H18U 109.5
C1F N1F C8F 127.2(4)
C1F N1F H1F 116.4
C8F N1F H1F 116.4
C14F N2F C15F 122.5(4)
C14F N2F O2F 123.4(4)
O2F N2F C15F 114.0(3)
N1G C1G C2G 115.6(3)
O1G C1G C2G 120.9(4)
O1G C1G N1G 123.5(4)
C3G C2G C1G 118.7(4)
C3G C2G C7G 117.6(4)
C7G C2G C1G 123.7(4)
C2G C3G H3G 118.9
C4G C3G C2G 122.1(5)
C4G C3G H3G 118.9
C3G C4G H4G 120.2
C3G C4G C5G 119.5(5)
C5G C4G H4G 120.2
C4G C5G H5G 120.4
C6G C5G C4G 119.1(5)
C6G C5G H5G 120.4
C5G C6G H6G 119.5
C5G C6G C7G 121.1(5)
C7G C6G H6G 119.5
C2G C7G H7G 119.8
C6G C7G C2G 120.5(5)
C6G C7G H7G 119.8
C9G C8G C13G 118.4(4)
N1G C8G C9G 122.5(4)
N1G C8G C13G 119.2(4)
C8G C9G H9G 119.1
C10G C9G C8G 121.8(5)
C10G C9G H9G 119.1
C9G C10G H10G 120.0
C9G C10G C11G 120.0(5)
C11G C10G H10G 120.0
C10G C11G H11G 120.2
C12G C11G C10G 119.6(5)
C12G C11G H11G 120.2
C11G C12G H12G 119.0
C11G C12G C13G 122.0(5)
C13G C12G H12G 119.0
C8G C13G C14G 126.4(4)
C12G C13G C8G 118.1(4)
C12G C13G C14G 115.4(4)
C13G C14G H14G 116.1
N2G C14G C13G 127.8(4)
N2G C14G H14G 116.1
C16G C15G C17G 112.1(6)
C16G C15G C18G 111.0(5)
C16G C15G N2G 106.8(5)
C17G C15G C18G 110.0(5)
C17G C15G N2G 105.2(5)
N2G C15G C18G 111.7(4)
C15G C16G H16V 109.5
C15G C16G H16W 109.5
C15G C16G H16X 109.5
H16V C16G H16W 109.5
H16V C16G H16X 109.5
H16W C16G H16X 109.5
C15G C17G H17V 109.5
C15G C17G H17W 109.5
C15G C17G H17X 109.5
H17V C17G H17W 109.5
H17V C17G H17X 109.5
H17W C17G H17X 109.5
C15G C18G H18V 109.5
C15G C18G H18W 109.5
C15G C18G H18X 109.5
H18V C18G H18W 109.5
H18V C18G H18X 109.5
H18W C18G H18X 109.5
C1G N1G C8G 127.2(3)
C1G N1G H1G 116.4
C8G N1G H1G 116.4
C14G N2G C15G 123.3(4)
C14G N2G O2G 122.7(4)
O2G N2G C15G 113.9(3)

loop_
_geom_bond_atom_site_label_1
_geom_bond_atom_site_label_2
_geom_bond_distance
C1 C2 1.496(6)
C1 N1 1.364(5)
C1 O1 1.233(5)
C2 C3 1.368(7)
C2 C7 1.376(7)
C3 H3 0.9300
C3 C4 1.384(8)
C4 H4 0.9300
C4 C5 1.390(10)
C5 H5 0.9300
C5 C6 1.345(9)
C6 H6 0.9300
C6 C7 1.393(7)
C7 H7 0.9300
C8 C9 1.397(6)
C8 C13 1.409(6)
C8 N1 1.400(5)
C9 H9 0.9300
C9 C10 1.387(7)
C10 H10 0.9300
C10 C11 1.369(8)
C11 H11 0.9300
C11 C12 1.371(7)
C12 H12 0.9300
C12 C13 1.392(6)
C13 C14 1.455(6)
C14 H14 0.9300
C14 N2 1.293(5)
C15 C16 1.515(7)
C15 C17 1.515(8)
C15 C18 1.525(7)
C15 N2 1.514(5)
C16 H16A 0.9600
C16 H16B 0.9600
C16 H16C 0.9600
C17 H17A 0.9600
C17 H17B 0.9600
C17 H17C 0.9600
C18 H18A 0.9600
C18 H18B 0.9600
C18 H18C 0.9600
N1 H1 0.8600
N2 O2 1.312(4)
C1A C2A 1.505(6)
C1A N1A 1.352(5)
C1A O1A 1.209(5)
C2A C3A 1.393(6)
C2A C7A 1.389(6)
C3A H3A 0.9300
C3A C4A 1.369(7)
C4A H4A 0.9300
C4A C5A 1.366(9)
C5A H5A 0.9300
C5A C6A 1.383(8)
C6A H6A 0.9300
C6A C7A 1.365(7)
C7A H7A 0.9300
C8A C9A 1.387(6)
C8A C13A 1.401(6)
C8A N1A 1.400(6)
C9A H9A 0.9300
C9A C10A 1.359(7)
C10A H10A 0.9300
C10A C11A 1.362(8)
C11A H11A 0.9300
C11A C12A 1.384(7)
C12A H12A 0.9300
C12A C13A 1.404(6)
C13A C14A 1.480(6)
C14A H14A 0.9300
C14A N2A 1.291(5)
C15A C16A 1.522(8)
C15A C17A 1.500(8)
C15A C18A 1.497(8)
C15A N2A 1.521(6)
C16A H16D 0.9600
C16A H16E 0.9600
C16A H16F 0.9600
C17A H17D 0.9600
C17A H17E 0.9600
C17A H17F 0.9600
C18A H18D 0.9600
C18A H18E 0.9600
C18A H18F 0.9600
N1A H1A 0.8600
N2A O2A 1.289(5)
C1B C2B 1.493(6)
C1B N1B 1.356(5)
C1B O1B 1.223(5)
C2B C3B 1.380(6)
C2B C7B 1.383(6)
C3B H3B 0.9300
C3B C4B 1.387(7)
C4B H4B 0.9300
C4B C5B 1.352(8)
C5B H5B 0.9300
C5B C6B 1.376(8)
C6B H6B 0.9300
C6B C7B 1.370(7)
C7B H7B 0.9300
C8B C9B 1.394(6)
C8B C13B 1.405(6)
C8B N1B 1.399(5)
C9B H9B 0.9300
C9B C10B 1.371(6)
C10B H10B 0.9300
C10B C11B 1.358(8)
C11B H11B 0.9300
C11B C12B 1.375(7)
C12B H12B 0.9300
C12B C13B 1.397(6)
C13B C14B 1.467(6)
C14B H14B 0.9300
C14B N2B 1.295(5)
C15B C16B 1.515(8)
C15B C17B 1.497(9)
C15B C18B 1.516(7)
C15B N2B 1.514(6)
C16B H16G 0.9600
C16B H16H 0.9600
C16B H16I 0.9600
C17B H17G 0.9600
C17B H17H 0.9600
C17B H17I 0.9600
C18B H18G 0.9600
C18B H18H 0.9600
C18B H18I 0.9600
N1B H1B 0.8600
N2B O2B 1.295(5)
C1C C2C 1.494(6)
C1C N1C 1.354(6)
C1C O1C 1.237(5)
C2C C3C 1.380(7)
C2C C7C 1.381(7)
C3C H3C 0.9300
C3C C4C 1.379(8)
C4C H4C 0.9300
C4C C5C 1.411(10)
C5C H5C 0.9300
C5C C6C 1.323(10)
C6C H6C 0.9300
C6C C7C 1.401(7)
C7C H7C 0.9300
C8C C9C 1.385(6)
C8C C13C 1.407(6)
C8C N1C 1.404(6)
C9C H9C 0.9300
C9C C10C 1.376(7)
C10C H10C 0.9300
C10C C11C 1.372(8)
C11C H11C 0.9300
C11C C12C 1.372(7)
C12C H12C 0.9300
C12C C13C 1.387(6)
C13C C14C 1.458(6)
C14C H14C 0.9300
C14C N2C 1.295(5)
C15C C16C 1.513(7)
C15C C17C 1.494(8)
C15C C18C 1.511(8)
C15C N2C 1.512(6)
C16C H16J 0.9600
C16C H16K 0.9600
C16C H16L 0.9600
C17C H17J 0.9600
C17C H17K 0.9600
C17C H17L 0.9600
C18C H18J 0.9600
C18C H18K 0.9600
C18C H18L 0.9600
N1C H1C 0.8600
N2C O2C 1.312(4)
C1D C2D 1.500(6)
C1D N1D 1.353(5)
C1D O1D 1.226(5)
C2D C3D 1.379(7)
C2D C7D 1.367(7)
C3D H3D 0.9300
C3D C4D 1.393(8)
C4D H4D 0.9300
C4D C5D 1.365(10)
C5D H5D 0.9300
C5D C6D 1.358(10)
C6D H6D 0.9300
C6D C7D 1.393(8)
C7D H7D 0.9300
C8D C9D 1.379(6)
C8D C13D 1.399(6)
C8D N1D 1.412(6)
C9D H9D 0.9300
C9D C10D 1.384(7)
C10D H10D 0.9300
C10D C11D 1.354(8)
C11D H11D 0.9300
C11D C12D 1.372(7)
C12D H12D 0.9300
C12D C13D 1.402(6)
C13D C14D 1.451(6)
C14D H14D 0.9300
C14D N2D 1.292(5)
C15D C16D 1.507(7)
C15D C17D 1.512(8)
C15D C18D 1.528(7)
C15D N2D 1.519(6)
C16D H16M 0.9600
C16D H16N 0.9600
C16D H16O 0.9600
C17D H17M 0.9600
C17D H17N 0.9600
C17D H17O 0.9600
C18D H18M 0.9600
C18D H18N 0.9600
C18D H18O 0.9600
N1D H1D 0.8600
N2D O2D 1.299(5)
C1E C2E 1.493(6)
C1E N1E 1.349(5)
C1E O1E 1.227(5)
C2E C3E 1.385(6)
C2E C7E 1.398(6)
C3E H3E 0.9300
C3E C4E 1.362(7)
C4E H4E 0.9300
C4E C5E 1.390(8)
C5E H5E 0.9300
C5E C6E 1.352(8)
C6E H6E 0.9300
C6E C7E 1.377(7)
C7E H7E 0.9300
C8E C9E 1.410(6)
C8E C13E 1.409(6)
C8E N1E 1.391(5)
C9E H9E 0.9300
C9E C10E 1.368(7)
C10E H10E 0.9300
C10E C11E 1.376(8)
C11E H11E 0.9300
C11E C12E 1.362(7)
C12E H12E 0.9300
C12E C13E 1.401(6)
C13E C14E 1.461(6)
C14E H14E 0.9300
C14E N2E 1.297(5)
C15E C16E 1.505(9)
C15E C17E 1.507(8)
C15E C18E 1.507(8)
C15E N2E 1.526(6)
C16E H16P 0.9600
C16E H16Q 0.9600
C16E H16R 0.9600
C17E H17P 0.9600
C17E H17Q 0.9600
C17E H17R 0.9600
C18E H18P 0.9600
C18E H18Q 0.9600
C18E H18R 0.9600
N1E H1E 0.8600
N2E O2E 1.300(5)
C1F C2F 1.508(6)
C1F N1F 1.345(5)
C1F O1F 1.230(5)
C2F C3F 1.395(7)
C2F C7F 1.377(7)
C3F H3F 0.9300
C3F C4F 1.391(8)
C4F H4F 0.9300
C4F C5F 1.376(9)
C5F H5F 0.9300
C5F C6F 1.363(9)
C6F H6F 0.9300
C6F C7F 1.390(7)
C7F H7F 0.9300
C8F C9F 1.386(6)
C8F C13F 1.404(6)
C8F N1F 1.412(6)
C9F H9F 0.9300
C9F C10F 1.377(7)
C10F H10F 0.9300
C10F C11F 1.368(8)
C11F H11F 0.9300
C11F C12F 1.383(7)
C12F H12F 0.9300
C12F C13F 1.395(6)
C13F C14F 1.456(6)
C14F H14F 0.9300
C14F N2F 1.294(5)
C15F C16F 1.503(8)
C15F C17F 1.533(8)
C15F C18F 1.487(9)
C15F N2F 1.522(6)
C16F H16S 0.9600
C16F H16T 0.9600
C16F H16U 0.9600
C17F H17S 0.9600
C17F H17T 0.9600
C17F H17U 0.9600
C18F H18S 0.9600
C18F H18T 0.9600
C18F H18U 0.9600
N1F H1F 0.8600
N2F O2F 1.299(5)
C1G C2G 1.491(6)
C1G N1G 1.367(5)
C1G O1G 1.227(5)
C2G C3G 1.383(6)
C2G C7G 1.384(6)
C3G H3G 0.9300
C3G C4G 1.366(7)
C4G H4G 0.9300
C4G C5G 1.389(7)
C5G H5G 0.9300
C5G C6G 1.361(8)
C6G H6G 0.9300
C6G C7G 1.381(7)
C7G H7G 0.9300
C8G C9G 1.399(6)
C8G C13G 1.409(6)
C8G N1G 1.391(5)
C9G H9G 0.9300
C9G C10G 1.366(7)
C10G H10G 0.9300
C10G C11G 1.379(8)
C11G H11G 0.9300
C11G C12G 1.365(7)
C12G H12G 0.9300
C12G C13G 1.403(6)
C13G C14G 1.457(6)
C14G H14G 0.9300
C14G N2G 1.295(5)
C15G C16G 1.491(8)
C15G C17G 1.507(8)
C15G C18G 1.518(7)
C15G N2G 1.512(6)
C16G H16V 0.9600
C16G H16W 0.9600
C16G H16X 0.9600
C17G H17V 0.9600
C17G H17W 0.9600
C17G H17X 0.9600
C18G H18V 0.9600
C18G H18W 0.9600
C18G H18X 0.9600
N1G H1G 0.8600
N2G O2G 1.311(4)

loop_
_geom_hbond_atom_site_label_D
_geom_hbond_atom_site_label_H
_geom_hbond_atom_site_label_A
_geom_hbond_distance_DH
_geom_hbond_distance_HA
_geom_hbond_distance_DA
_geom_hbond_angle_DHA
N1 H1 O2 0.86 1.84 2.619(4) 149.6
N1A H1A O2A 0.86 1.85 2.625(4) 148.6
N1B H1B O2B 0.86 1.85 2.630(4) 149.5
N1C H1C O2C 0.86 1.86 2.634(4) 149.8
N1D H1D O2D 0.86 1.85 2.624(4) 149.3
N1E H1E O2E 0.86 1.85 2.622(4) 148.8
N1F H1F O2F 0.86 1.85 2.628(4) 148.7
N1G H1G O2G 0.86 1.84 2.622(5) 149.6

loop_
_geom_torsion_atom_site_label_1
_geom_torsion_atom_site_label_2
_geom_torsion_atom_site_label_3
_geom_torsion_atom_site_label_4
_geom_torsion
C1 C2 C3 C4 179.8(6)
C1 C2 C7 C6 178.5(5)
C2 C1 N1 C8 -177.6(4)
C2 C3 C4 C5 1.8(11)
C3 C2 C7 C6 0.8(9)
C3 C4 C5 C6 0.6(12)
C4 C5 C6 C7 -2.2(12)
C5 C6 C7 C2 1.5(10)
C7 C2 C3 C4 -2.4(9)
C8 C9 C10 C11 0.8(8)
C8 C13 C14 N2 -43.3(7)
C9 C8 C13 C12 -2.9(6)
C9 C8 C13 C14 -178.0(4)
C9 C8 N1 C1 32.8(7)
C9 C10 C11 C12 -0.9(9)
C10 C11 C12 C13 -1.0(8)
C11 C12 C13 C8 2.8(7)
C11 C12 C13 C14 178.4(4)
C12 C13 C14 N2 141.5(5)
C13 C8 C9 C10 1.2(7)
C13 C8 N1 C1 -147.1(4)
C13 C14 N2 C15 -177.4(4)
C13 C14 N2 O2 1.9(7)
C16 C15 N2 C14 -1.7(6)
C16 C15 N2 O2 178.9(4)
C17 C15 N2 C14 -123.6(5)
C17 C15 N2 O2 57.0(5)
C18 C15 N2 C14 118.5(5)
C18 C15 N2 O2 -60.9(5)
N1 C1 C2 C3 -159.0(5)
N1 C1 C2 C7 23.2(7)
N1 C8 C9 C10 -178.7(5)
N1 C8 C13 C12 177.0(4)
N1 C8 C13 C14 1.9(6)
O1 C1 C2 C3 20.8(7)
O1 C1 C2 C7 -156.9(5)
O1 C1 N1 C8 2.6(7)
C1A C2A C3A C4A -177.7(5)
C1A C2A C7A C6A 179.2(5)
C2A C1A N1A C8A 178.1(4)
C2A C3A C4A C5A -0.8(10)
C3A C2A C7A C6A 2.7(8)
C3A C4A C5A C6A 1.8(11)
C4A C5A C6A C7A -0.6(11)
C5A C6A C7A C2A -1.7(10)
C7A C2A C3A C4A -1.5(8)
C8A C9A C10A C11A -2.1(9)
C8A C13A C14A N2A 41.7(7)
C9A C8A C13A C12A 1.8(7)
C9A C8A C13A C14A 178.2(4)
C9A C8A N1A C1A -32.5(7)
C9A C10A C11A C12A 2.2(9)
C10A C11A C12A C13A -0.3(8)
C11A C12A C13A C8A -1.7(7)
C11A C12A C13A C14A -178.5(4)
C12A C13A C14A N2A -141.9(5)
C13A C8A C9A C10A 0.0(7)
C13A C8A N1A C1A 146.6(4)
C13A C14A N2A C15A 177.8(4)
C13A C14A N2A O2A 0.3(7)
C16A C15A N2A C14A -116.5(5)
C16A C15A N2A O2A 61.3(6)
C17A C15A N2A C14A 3.9(7)
C17A C15A N2A O2A -178.4(4)
C18A C15A N2A C14A 124.4(6)
C18A C15A N2A O2A -57.8(6)
N1A C1A C2A C3A -24.4(6)
N1A C1A C2A C7A 159.4(4)
N1A C8A C9A C10A 179.1(5)
N1A C8A C13A C12A -177.3(4)
N1A C8A C13A C14A -0.9(7)
O1A C1A C2A C3A 157.0(5)
O1A C1A C2A C7A -19.2(6)
O1A C1A N1A C8A -3.3(7)
C1B C2B C3B C4B -179.1(5)
C1B C2B C7B C6B -180.0(5)
C2B C1B N1B C8B 178.5(4)
C2B C3B C4B C5B 0.3(10)
C3B C2B C7B C6B 3.2(8)
C3B C4B C5B C6B 1.0(11)
C4B C5B C6B C7B -0.3(10)
C5B C6B C7B C2B -1.8(10)
C7B C2B C3B C4B -2.4(8)
C8B C9B C10B C11B -0.5(8)
C8B C13B C14B N2B 42.8(7)
C9B C8B C13B C12B 2.7(6)
C9B C8B C13B C14B 177.9(4)
C9B C8B N1B C1B -31.4(7)
C9B C10B C11B C12B 0.8(9)
C10B C11B C12B C13B 0.7(8)
C11B C12B C13B C8B -2.4(7)
C11B C12B C13B C14B -178.1(4)
C12B C13B C14B N2B -141.8(5)
C13B C8B C9B C10B -1.3(7)
C13B C8B N1B C1B 149.0(4)
C13B C14B N2B C15B 176.4(4)
C13B C14B N2B O2B -1.2(7)
C16B C15B N2B C14B -116.2(6)
C16B C15B N2B O2B 61.7(6)
C17B C15B N2B C14B 123.1(6)
C17B C15B N2B O2B -59.0(6)
C18B C15B N2B C14B 2.8(7)
C18B C15B N2B O2B -179.4(4)
N1B C1B C2B C3B -21.4(6)
N1B C1B C2B C7B 161.9(4)
N1B C8B C9B C10B 179.0(4)
N1B C8B C13B C12B -177.6(4)
N1B C8B C13B C14B -2.4(6)
O1B C1B C2B C3B 159.6(5)
O1B C1B C2B C7B -17.1(6)
O1B C1B N1B C8B -2.6(7)
C1C C2C C3C C4C -178.8(6)
C1C C2C C7C C6C 177.4(5)
C2C C1C N1C C8C -177.4(4)
C2C C3C C4C C5C 1.1(11)
C3C C2C C7C C6C -0.3(9)
C3C C4C C5C C6C 0.1(12)
C4C C5C C6C C7C -1.5(12)
C5C C6C C7C C2C 1.6(11)
C7C C2C C3C C4C -1.0(9)
C8C C9C C10C C11C -0.2(8)
C8C C13C C14C N2C -42.6(7)
C9C C8C C13C C12C -3.9(6)
C9C C8C C13C C14C -179.2(4)
C9C C8C N1C C1C 32.4(7)
C9C C10C C11C C12C -0.3(9)
C10C C11C C12C C13C -1.3(8)
C11C C12C C13C C8C 3.4(7)
C11C C12C C13C C14C 179.3(4)
C12C C13C C14C N2C 141.9(5)
C13C C8C C9C C10C 2.3(7)
C13C C8C N1C C1C -148.3(4)
C13C C14C N2C C15C -175.8(4)
C13C C14C N2C O2C 2.5(7)
C16C C15C N2C C14C -5.6(7)
C16C C15C N2C O2C 176.0(4)
C17C C15C N2C C14C -126.6(6)
C17C C15C N2C O2C 55.0(6)
C18C C15C N2C C14C 114.0(6)
C18C C15C N2C O2C -64.4(6)
N1C C1C C2C C3C -161.9(5)
N1C C1C C2C C7C 20.4(7)
N1C C8C C9C C10C -178.3(4)
N1C C8C C13C C12C 176.8(4)
N1C C8C C13C C14C 1.4(6)
O1C C1C C2C C3C 18.6(7)
O1C C1C C2C C7C -159.1(5)
O1C C1C N1C C8C 2.1(7)
C1D C2D C3D C4D -179.8(5)
C1D C2D C7D C6D 179.6(5)
C2D C1D N1D C8D 178.8(4)
C2D C3D C4D C5D -1.5(11)
C3D C2D C7D C6D -4.7(9)
C3D C4D C5D C6D -0.9(13)
C4D C5D C6D C7D 0.4(13)
C5D C6D C7D C2D 2.4(11)
C7D C2D C3D C4D 4.2(9)
C8D C9D C10D C11D -1.0(8)
C8D C13D C14D N2D 43.3(7)
C9D C8D C13D C12D 2.8(6)
C9D C8D C13D C14D 178.6(4)
C9D C8D N1D C1D -32.4(7)
C9D C10D C11D C12D 2.4(9)
C10D C11D C12D C13D -1.2(8)
C11D C12D C13D C8D -1.4(7)
C11D C12D C13D C14D -177.7(4)
C12D C13D C14D N2D -140.8(5)
C13D C8D C9D C10D -1.7(7)
C13D C8D N1D C1D 148.2(4)
C13D C14D N2D C15D 176.7(4)
C13D C14D N2D O2D -2.0(7)
C16D C15D N2D C14D 2.0(7)
C16D C15D N2D O2D -179.2(4)
C17D C15D N2D C14D 123.2(6)
C17D C15D N2D O2D -58.0(6)
C18D C15D N2D C14D -117.9(5)
C18D C15D N2D O2D 60.9(6)
N1D C1D C2D C3D 159.2(5)
N1D C1D C2D C7D -25.0(7)
N1D C8D C9D C10D 179.0(4)
N1D C8D C13D C12D -177.8(4)
N1D C8D C13D C14D -2.0(7)
O1D C1D C2D C3D -19.1(7)
O1D C1D C2D C7D 156.7(5)
O1D C1D N1D C8D -2.9(7)
C1E C2E C3E C4E 179.7(5)
C1E C2E C7E C6E 178.9(5)
C2E C1E N1E C8E -178.4(4)
C2E C3E C4E C5E 1.7(10)
C3E C2E C7E C6E 0.3(8)
C3E C4E C5E C6E -0.4(10)
C4E C5E C6E C7E -1.0(10)
C5E C6E C7E C2E 1.0(9)
C7E C2E C3E C4E -1.7(8)
C8E C9E C10E C11E -0.3(8)
C8E C13E C14E N2E -42.7(7)
C9E C8E C13E C12E -3.0(6)
C9E C8E C13E C14E -178.0(4)
C9E C8E N1E C1E 33.3(7)
C9E C10E C11E C12E 0.2(9)
C10E C11E C12E C13E -1.7(8)
C11E C12E C13E C8E 3.1(7)
C11E C12E C13E C14E 178.5(5)
C12E C13E C14E N2E 142.2(5)
C13E C8E C9E C10E 1.8(7)
C13E C8E N1E C1E -147.0(4)
C13E C14E N2E C15E -177.5(4)
C13E C14E N2E O2E -0.1(7)
C16E C15E N2E C14E -124.3(6)
C16E C15E N2E O2E 58.1(6)
C17E C15E N2E C14E 116.9(6)
C17E C15E N2E O2E -60.8(6)
C18E C15E N2E C14E -3.3(7)
C18E C15E N2E O2E 179.0(5)
N1E C1E C2E C3E -161.2(4)
N1E C1E C2E C7E 20.2(6)
N1E C8E C9E C10E -178.5(4)
N1E C8E C13E C12E 177.2(4)
N1E C8E C13E C14E 2.3(6)
O1E C1E C2E C3E 19.1(7)
O1E C1E C2E C7E -159.4(5)
O1E C1E N1E C8E 1.2(7)
C1F C2F C3F C4F 178.4(5)
C1F C2F C7F C6F -178.2(5)
C2F C1F N1F C8F 176.7(4)
C2F C3F C4F C5F -0.2(10)
C3F C2F C7F C6F -0.9(9)
C3F C4F C5F C6F -0.8(12)
C4F C5F C6F C7F 0.9(12)
C5F C6F C7F C2F -0.1(10)
C7F C2F C3F C4F 1.0(9)
C8F C9F C10F C11F -1.4(8)
C8F C13F C14F N2F 42.7(7)
C9F C8F C13F C12F 3.0(6)
C9F C8F C13F C14F 178.9(4)
C9F C8F N1F C1F -29.8(7)
C9F C10F C11F C12F 2.7(9)
C10F C11F C12F C13F -1.2(8)
C11F C12F C13F C8F -1.7(7)
C11F C12F C13F C14F -178.0(4)
C12F C13F C14F N2F -141.4(5)
C13F C8F C9F C10F -1.6(7)
C13F C8F N1F C1F 150.8(4)
C13F C14F N2F C15F 175.8(4)
C13F C14F N2F O2F -1.9(7)
C16F C15F N2F C14F 5.6(7)
C16F C15F N2F O2F -176.5(5)
C17F C15F N2F C14F -114.8(6)
C17F C15F N2F O2F 63.1(6)
C18F C15F N2F C14F 126.8(6)
C18F C15F N2F O2F -55.4(6)
N1F C1F C2F C3F 159.9(5)
N1F C1F C2F C7F -22.9(7)
N1F C8F C9F C10F 179.0(5)
N1F C8F C13F C12F -177.5(4)
N1F C8F C13F C14F -1.7(7)
O1F C1F C2F C3F -18.6(7)
O1F C1F C2F C7F 158.7(5)
O1F C1F N1F C8F -4.9(7)
C1G C2G C3G C4G 179.5(5)
C1G C2G C7G C6G 179.6(5)
C2G C1G N1G C8G -178.8(4)
C2G C3G C4G C5G 0.9(9)
C3G C2G C7G C6G 0.3(8)
C3G C4G C5G C6G 0.4(10)
C4G C5G C6G C7G -1.2(10)
C5G C6G C7G C2G 0.9(10)
C7G C2G C3G C4G -1.2(8)
C8G C9G C10G C11G 0.8(8)
C8G C13G C14G N2G -40.4(7)
C9G C8G C13G C12G -2.2(6)
C9G C8G C13G C14G -178.6(4)
C9G C8G N1G C1G 30.6(7)
C9G C10G C11G C12G -0.9(9)
C10G C11G C12G C13G -0.6(8)
C11G C12G C13G C8G 2.1(7)
C11G C12G C13G C14G 178.9(5)
C12G C13G C14G N2G 143.1(5)
C13G C8G C9G C10G 0.8(7)
C13G C8G N1G C1G -149.0(4)
C13G C14G N2G C15G -177.5(4)
C13G C14G N2G O2G -0.3(7)
C16G C15G N2G C14G -124.9(6)
C16G C15G N2G O2G 57.6(6)
C17G C15G N2G C14G 115.9(6)
C17G C15G N2G O2G -61.6(6)
C18G C15G N2G C14G -3.4(7)
C18G C15G N2G O2G 179.1(4)
N1G C1G C2G C3G -161.7(4)
N1G C1G C2G C7G 19.1(6)
N1G C8G C9G C10G -178.8(4)
N1G C8G C13G C12G 177.4(4)
N1G C8G C13G C14G 1.0(7)
O1G C1G C2G C3G 18.2(6)
O1G C1G C2G C7G -161.1(5)
O1G C1G N1G C8G 1.3(7)
